data_7013741
loop_
_publ_author_name
'Rheingold, Arnold L.'
'Liable-Sands, Louise M'
'Golen, James A.'
'Yap, Glenn P. A.'
'Trofimenko, Swiatoslaw'

_publ_section_title
;
 The coordination chemistry of the
 hydrotris(3-diphenylmethylpyrazol-1-yl)borate (Tp(CHPh2)) ligand.
;
_journal_issue 4
_journal_name_full 'Dalton transactions (Cambridge, England : 2003)'
_journal_page_first 598
_journal_page_last 604
_journal_paper_doi 10.1039/b313785f
_journal_year 2004
_chemical_formula_sum 'C66 H56 B2 Co N10'
_chemical_formula_weight 1069.76
_chemical_name_systematic
;
?
;
_space_group_IT_number 2
_symmetry_cell_setting triclinic
_symmetry_space_group_name_Hall '-P 1'
_symmetry_space_group_name_H-M 'P -1'
_atom_sites_solution_hydrogens geom
_atom_sites_solution_primary direct
_atom_sites_solution_secondary difmap
_audit_creation_method SHELXL-97
_cell_angle_alpha 80.817(3)
_cell_angle_beta 69.799(3)
_cell_angle_gamma 81.469(3)
_cell_formula_units_Z 4
_cell_length_a 15.374(3)
_cell_length_b 19.218(3)
_cell_length_c 19.690(3)
_cell_measurement_reflns_used 969
_cell_measurement_temperature 150(2)
_cell_measurement_theta_max 28.01
_cell_measurement_theta_min 2.79
_cell_volume 5362.4(16)
_computing_cell_refinement 'SMART, Bruker (2000)'
_computing_data_collection 'SMART, Bruker (2000)'
_computing_data_reduction 'XPREP, Bruker (2000)'
_computing_molecular_graphics 'SHELXTL, Bruker (2000)'
_computing_publication_material 'SHELXTL, Bruker (2000)'
_computing_structure_refinement 'SHELXL-97 (Sheldrick, 1997)'
_computing_structure_solution 'SHELXS-97 (Sheldrick, 1990)'
_diffrn_ambient_temperature 150(2)
_diffrn_measured_fraction_theta_full 0.899
_diffrn_measured_fraction_theta_max 0.899
_diffrn_measurement_device_type 'CCD area detector'
_diffrn_measurement_method 'phi and omega scans'
_diffrn_radiation_monochromator graphite
_diffrn_radiation_source 'fine-focus sealed tube'
_diffrn_radiation_type MoK\a
_diffrn_radiation_wavelength 0.71073
_diffrn_reflns_av_R_equivalents 0.0386
_diffrn_reflns_av_sigmaI/netI 0.0574
_diffrn_reflns_limit_h_max 20
_diffrn_reflns_limit_h_min -19
_diffrn_reflns_limit_k_max 25
_diffrn_reflns_limit_k_min -25
_diffrn_reflns_limit_l_max 25
_diffrn_reflns_limit_l_min -26
_diffrn_reflns_number 60008
_diffrn_reflns_theta_full 28.29
_diffrn_reflns_theta_max 28.29
_diffrn_reflns_theta_min 1.45
_diffrn_standards_decay_% <1
_exptl_absorpt_coefficient_mu 0.374
_exptl_absorpt_correction_T_max 0.9852
_exptl_absorpt_correction_T_min 0.9290
_exptl_absorpt_correction_type multi-scan
_exptl_absorpt_process_details 'SADABS, Bruker (2000)'
_exptl_crystal_colour purple
_exptl_crystal_density_diffrn 1.325
_exptl_crystal_density_method 'not measured'
_exptl_crystal_description needle
_exptl_crystal_F_000 2236
_exptl_crystal_size_max 0.20
_exptl_crystal_size_mid 0.08
_exptl_crystal_size_min 0.04
_refine_diff_density_max 0.778
_refine_diff_density_min -0.719
_refine_diff_density_rms 0.078
_refine_ls_extinction_method none
_refine_ls_goodness_of_fit_ref 1.061
_refine_ls_hydrogen_treatment constr
_refine_ls_matrix_type full
_refine_ls_number_parameters 1441
_refine_ls_number_reflns 23961
_refine_ls_number_restraints 0
_refine_ls_restrained_S_all 1.061
_refine_ls_R_factor_all 0.0888
_refine_ls_R_factor_gt 0.0748
_refine_ls_shift/su_max 0.001
_refine_ls_shift/su_mean 0.000
_refine_ls_structure_factor_coef Fsqd
_refine_ls_weighting_details 'calc w=1/[\s^2^(Fo^2^)+(0.0700P)^2^+7.6870P] where P=(Fo^2^+2Fc^2^)/3'
_refine_ls_weighting_scheme calc
_refine_ls_wR_factor_gt 0.1768
_refine_ls_wR_factor_ref 0.1858
_reflns_number_gt 20216
_reflns_number_total 23961
_reflns_threshold_expression >2sigma(I)
_cod_data_source_file b313785f.txt
_cod_data_source_block jert008
_cod_depositor_comments
;
The following automatic conversions were performed:
'_symmetry_cell_setting' value 'Triclinic' changed to 'triclinic'
according to '/home/saulius/struct/CIF-dictionaries/cif_core.dic'
dictionary named 'cif_core.dic' version 2.4.1 from 2010-06-29.

Automatic conversion script
Id: cif_fix_enum 1527 2010-12-29 10:47:43Z saulius 
;
_cod_original_cell_volume 5362.3(15)
_cod_original_sg_symbol_H-M P-1
_cod_database_code 7013741

loop_
_symmetry_equiv_pos_as_xyz
'x, y, z'
'-x, -y, -z'

loop_
_atom_site_label
_atom_site_type_symbol
_atom_site_fract_x
_atom_site_fract_y
_atom_site_fract_z
_atom_site_U_iso_or_equiv
_atom_site_adp_type
_atom_site_occupancy
_atom_site_symmetry_multiplicity
_atom_site_calc_flag
_atom_site_refinement_flags
_atom_site_disorder_assembly
_atom_site_disorder_group
Co1 Co 0.08714(3) 0.76950(2) 0.18837(2) 0.01308(10) Uani 1 1 d . . .
Co2 Co 0.44705(3) 0.23937(2) 0.31773(2) 0.01312(10) Uani 1 1 d . . .
N1 N 0.19245(18) 0.76778(13) 0.08724(13) 0.0148(5) Uani 1 1 d . . .
N2 N 0.20412(18) 0.83165(13) 0.04430(13) 0.0146(5) Uani 1 1 d . . .
N3 N 0.11139(18) 0.87397(14) 0.20189(14) 0.0159(5) Uani 1 1 d . . .
N4 N 0.13968(18) 0.91731(13) 0.13751(14) 0.0158(5) Uani 1 1 d . . .
N5 N -0.00740(17) 0.83364(13) 0.14283(13) 0.0140(5) Uani 1 1 d . . .
N6 N 0.03387(18) 0.87832(13) 0.08212(13) 0.0145(5) Uani 1 1 d . . .
N7 N 0.02615(18) 0.67689(14) 0.18640(14) 0.0180(5) Uani 1 1 d . . .
N8 N 0.0036(2) 0.64357(14) 0.25580(15) 0.0223(6) Uani 1 1 d . . .
N9 N 0.16768(19) 0.72143(14) 0.25527(14) 0.0190(5) Uani 1 1 d . . .
N10 N 0.1088(2) 0.68312(14) 0.31339(14) 0.0208(6) Uani 1 1 d . . .
N11 N 0.34038(18) 0.23690(13) 0.41931(14) 0.0158(5) Uani 1 1 d . . .
N12 N 0.34523(18) 0.17698(14) 0.46624(14) 0.0169(5) Uani 1 1 d . . .
N13 N 0.54956(18) 0.17148(13) 0.35530(14) 0.0164(5) Uani 1 1 d . . .
N14 N 0.51166(18) 0.12412(13) 0.41480(14) 0.0165(5) Uani 1 1 d . . .
N15 N 0.41853(17) 0.13810(13) 0.30529(14) 0.0148(5) Uani 1 1 d . . .
N16 N 0.39098(19) 0.09412(14) 0.36926(14) 0.0180(5) Uani 1 1 d . . .
N17 N 0.37116(19) 0.29338(14) 0.24970(14) 0.0176(5) Uani 1 1 d . . .
N18 N 0.42933(19) 0.34017(14) 0.20189(14) 0.0180(5) Uani 1 1 d . . .
N19 N 0.50703(18) 0.32833(13) 0.32830(14) 0.0154(5) Uani 1 1 d . . .
N20 N 0.54407(18) 0.36195(14) 0.25958(14) 0.0175(5) Uani 1 1 d . . .
B1 B 0.1344(2) 0.89703(18) 0.06653(19) 0.0162(7) Uani 1 1 d . . .
H1 H 0.151(3) 0.9419(19) 0.0216(19) 0.019 Uiso 1 1 d . . .
B2 B 0.0075(3) 0.6845(2) 0.3161(2) 0.0231(8) Uani 1 1 d . . .
H2A H -0.016(3) 0.743(2) 0.301(2) 0.028 Uiso 1 1 d . . .
H2B H -0.036(3) 0.659(2) 0.372(2) 0.028 Uiso 1 1 d . . .
B3 B 0.4079(3) 0.11040(19) 0.43783(19) 0.0184(7) Uani 1 1 d . . .
H3 H 0.393(3) 0.0647(19) 0.481(2) 0.022 Uiso 1 1 d . . .
B4 B 0.5323(3) 0.3302(2) 0.1969(2) 0.0211(7) Uani 1 1 d . . .
H4A H 0.550(3) 0.271(2) 0.206(2) 0.025 Uiso 1 1 d . . .
H4B H 0.576(3) 0.356(2) 0.144(2) 0.025 Uiso 1 1 d . . .
C1 C 0.2635(2) 0.72149(16) 0.05342(17) 0.0161(6) Uani 1 1 d . . .
C2 C 0.3206(2) 0.75669(18) -0.01087(18) 0.0210(7) Uani 1 1 d . . .
H2C H 0.3755 0.7369 -0.0450 0.025 Uiso 1 1 calc R . .
C3 C 0.2811(2) 0.82570(17) -0.01436(17) 0.0190(6) Uani 1 1 d . . .
H3A H 0.3042 0.8627 -0.0518 0.023 Uiso 1 1 calc R . .
C4 C 0.2685(2) 0.64462(16) 0.08470(17) 0.0179(6) Uani 1 1 d . . .
H4C H 0.2217 0.6415 0.1348 0.022 Uiso 1 1 calc R . .
C5 C 0.3687(3) 0.58782(18) 0.16093(19) 0.0236(7) Uani 1 1 d . . .
H5A H 0.3142 0.5900 0.2026 0.028 Uiso 1 1 calc R . .
C6 C 0.4526(3) 0.5569(2) 0.1690(2) 0.0321(8) Uani 1 1 d . . .
H6A H 0.4552 0.5382 0.2160 0.039 Uiso 1 1 calc R . .
C7 C 0.5327(3) 0.5531(2) 0.1088(2) 0.0330(9) Uani 1 1 d . . .
H7A H 0.5905 0.5328 0.1143 0.040 Uiso 1 1 calc R . .
C8 C 0.5274(3) 0.5794(2) 0.0406(2) 0.0347(9) Uani 1 1 d . . .
H8A H 0.5818 0.5765 -0.0011 0.042 Uiso 1 1 calc R . .
C9 C 0.4433(3) 0.6100(2) 0.0327(2) 0.0298(8) Uani 1 1 d . . .
H9A H 0.4404 0.6273 -0.0145 0.036 Uiso 1 1 calc R . .
C10 C 0.3634(2) 0.61550(16) 0.09317(18) 0.0195(6) Uani 1 1 d . . .
C11 C 0.2212(3) 0.52776(18) 0.0784(2) 0.0269(7) Uani 1 1 d . . .
H11A H 0.2196 0.5159 0.1276 0.032 Uiso 1 1 calc R . .
C12 C 0.2020(3) 0.4781(2) 0.0434(2) 0.0334(9) Uani 1 1 d . . .
H12A H 0.1878 0.4325 0.0684 0.040 Uiso 1 1 calc R . .
C13 C 0.2033(3) 0.4947(2) -0.0278(2) 0.0303(8) Uani 1 1 d . . .
H13A H 0.1898 0.4607 -0.0519 0.036 Uiso 1 1 calc R . .
C14 C 0.2247(2) 0.5611(2) -0.0635(2) 0.0260(7) Uani 1 1 d . . .
H14A H 0.2263 0.5727 -0.1127 0.031 Uiso 1 1 calc R . .
C15 C 0.2437(2) 0.61113(18) -0.02811(18) 0.0218(7) Uani 1 1 d . . .
H15A H 0.2573 0.6569 -0.0530 0.026 Uiso 1 1 calc R . .
C16 C 0.2430(2) 0.59481(17) 0.04312(18) 0.0193(6) Uani 1 1 d . . .
C17 C 0.1176(2) 0.90888(16) 0.25341(17) 0.0168(6) Uani 1 1 d . . .
C18 C 0.1520(2) 0.97424(17) 0.22228(18) 0.0216(7) Uani 1 1 d . . .
H18A H 0.1637 1.0091 0.2464 0.026 Uiso 1 1 calc R . .
C19 C 0.1653(2) 0.97715(17) 0.14916(18) 0.0210(7) Uani 1 1 d . . .
H19A H 0.1885 1.0151 0.1130 0.025 Uiso 1 1 calc R . .
C20 C 0.0842(2) 0.87836(16) 0.33265(17) 0.0171(6) Uani 1 1 d . . .
H20A H 0.0568 0.8337 0.3348 0.021 Uiso 1 1 calc R . .
C21 C 0.1328(2) 0.82554(18) 0.43993(18) 0.0240(7) Uani 1 1 d . . .
H21A H 0.0693 0.8179 0.4645 0.029 Uiso 1 1 calc R . .
C22 C 0.1972(3) 0.8039(2) 0.4756(2) 0.0319(8) Uani 1 1 d . . .
H22A H 0.1779 0.7815 0.5243 0.038 Uiso 1 1 calc R . .
C23 C 0.2902(3) 0.8150(2) 0.4401(2) 0.0325(8) Uani 1 1 d . . .
H23A H 0.3348 0.8001 0.4643 0.039 Uiso 1 1 calc R . .
C24 C 0.3176(3) 0.8479(2) 0.3692(2) 0.0304(8) Uani 1 1 d . . .
H24A H 0.3810 0.8558 0.3448 0.036 Uiso 1 1 calc R . .
C25 C 0.2522(2) 0.86947(18) 0.33357(19) 0.0246(7) Uani 1 1 d . . .
H25A H 0.2715 0.8920 0.2849 0.029 Uiso 1 1 calc R . .
C26 C 0.1597(2) 0.85841(16) 0.36839(17) 0.0182(6) Uani 1 1 d . . .
C27 C 0.0243(2) 0.99054(18) 0.39416(18) 0.0236(7) Uani 1 1 d . . .
H27A H 0.0862 1.0035 0.3757 0.028 Uiso 1 1 calc R . .
C28 C -0.0459(3) 1.03437(18) 0.43714(19) 0.0273(8) Uani 1 1 d . . .
H28A H -0.0318 1.0771 0.4476 0.033 Uiso 1 1 calc R . .
C29 C -0.1364(3) 1.0162(2) 0.4650(2) 0.0326(9) Uani 1 1 d . . .
H29A H -0.1845 1.0457 0.4952 0.039 Uiso 1 1 calc R . .
C30 C -0.1556(3) 0.9549(3) 0.4483(3) 0.0440(11) Uani 1 1 d . . .
H30A H -0.2177 0.9423 0.4664 0.053 Uiso 1 1 calc R . .
C31 C -0.0849(3) 0.9107(2) 0.4051(2) 0.0333(9) Uani 1 1 d . . .
H31A H -0.0992 0.8681 0.3945 0.040 Uiso 1 1 calc R . .
C32 C 0.0056(2) 0.92803(17) 0.37762(17) 0.0189(6) Uani 1 1 d . . .
C33 C -0.0965(2) 0.83492(16) 0.14718(17) 0.0167(6) Uani 1 1 d . . .
C34 C -0.1128(2) 0.87968(18) 0.08815(18) 0.0214(7) Uani 1 1 d . . .
H34A H -0.1696 0.8898 0.0777 0.026 Uiso 1 1 calc R . .
C35 C -0.0290(2) 0.90574(16) 0.04876(17) 0.0177(6) Uani 1 1 d . . .
H35A H -0.0173 0.9377 0.0053 0.021 Uiso 1 1 calc R . .
C36 C -0.1636(2) 0.79718(16) 0.21308(17) 0.0175(6) Uani 1 1 d . . .
H36A H -0.1278 0.7780 0.2470 0.021 Uiso 1 1 calc R . .
C37 C -0.3339(2) 0.85038(18) 0.26586(19) 0.0252(7) Uani 1 1 d . . .
H37A H -0.3541 0.8127 0.2511 0.030 Uiso 1 1 calc R . .
C38 C -0.3990(3) 0.9026(2) 0.3009(2) 0.0330(9) Uani 1 1 d . . .
H38A H -0.4634 0.9005 0.3097 0.040 Uiso 1 1 calc R . .
C39 C -0.3707(3) 0.9575(2) 0.3231(2) 0.0317(9) Uani 1 1 d . . .
H39A H -0.4153 0.9930 0.3474 0.038 Uiso 1 1 calc R . .
C40 C -0.2773(3) 0.96038(19) 0.30982(19) 0.0304(8) Uani 1 1 d . . .
H40A H -0.2574 0.9982 0.3247 0.036 Uiso 1 1 calc R . .
C41 C -0.2122(3) 0.90857(18) 0.27493(18) 0.0240(7) Uani 1 1 d . . .
H41A H -0.1480 0.9110 0.2663 0.029 Uiso 1 1 calc R . .
C42 C -0.2400(2) 0.85272(17) 0.25229(17) 0.0187(6) Uani 1 1 d . . .
C43 C -0.2320(3) 0.68165(19) 0.2578(2) 0.0293(8) Uani 1 1 d . . .
H43A H -0.2263 0.6859 0.3035 0.035 Uiso 1 1 calc R . .
C44 C -0.2695(3) 0.6234(2) 0.2500(2) 0.0384(10) Uani 1 1 d . . .
H44A H -0.2887 0.5879 0.2901 0.046 Uiso 1 1 calc R . .
C45 C -0.2789(3) 0.6169(2) 0.1844(2) 0.0359(9) Uani 1 1 d . . .
H45A H -0.3043 0.5768 0.1790 0.043 Uiso 1 1 calc R . .
C46 C -0.2512(3) 0.6688(2) 0.1266(2) 0.0338(9) Uani 1 1 d . . .
H46A H -0.2583 0.6647 0.0814 0.041 Uiso 1 1 calc R . .
C47 C -0.2129(3) 0.72704(19) 0.1342(2) 0.0263(7) Uani 1 1 d . . .
H47A H -0.1937 0.7624 0.0939 0.032 Uiso 1 1 calc R . .
C48 C -0.2026(2) 0.73408(17) 0.19993(18) 0.0201(7) Uani 1 1 d . . .
C49 C 0.0091(2) 0.63287(17) 0.14566(19) 0.0205(7) Uani 1 1 d . . .
C50 C -0.0219(3) 0.5712(2) 0.1901(2) 0.0331(9) Uani 1 1 d . . .
H50A H -0.0374 0.5311 0.1757 0.040 Uiso 1 1 calc R . .
C51 C -0.0253(3) 0.5798(2) 0.2584(2) 0.0363(9) Uani 1 1 d . . .
H51A H -0.0447 0.5467 0.3007 0.044 Uiso 1 1 calc R . .
C52 C 0.0386(2) 0.71706(18) 0.02922(18) 0.0222(7) Uani 1 1 d . . .
H52A H 0.0580 0.7501 0.0508 0.027 Uiso 1 1 calc R . .
C53 C 0.0352(2) 0.7346(2) -0.04067(19) 0.0265(7) Uani 1 1 d . . .
H53A H 0.0510 0.7797 -0.0662 0.032 Uiso 1 1 calc R . .
C54 C 0.0089(3) 0.6870(2) -0.0738(2) 0.0302(8) Uani 1 1 d . . .
H54A H 0.0063 0.6991 -0.1218 0.036 Uiso 1 1 calc R . .
C55 C -0.0138(3) 0.6212(2) -0.0359(2) 0.0338(9) Uani 1 1 d . . .
H55A H -0.0318 0.5880 -0.0582 0.041 Uiso 1 1 calc R . .
C56 C -0.0104(3) 0.60367(19) 0.0337(2) 0.0268(8) Uani 1 1 d . . .
H56A H -0.0250 0.5580 0.0584 0.032 Uiso 1 1 calc R . .
C57 C 0.0142(2) 0.65159(17) 0.06885(18) 0.0199(7) Uani 1 1 d . . .
C58 C 0.2497(2) 0.71565(17) 0.26832(18) 0.0209(7) Uani 1 1 d . . .
C59 C 0.2414(3) 0.67283(19) 0.3343(2) 0.0297(8) Uani 1 1 d . . .
H59A H 0.2884 0.6594 0.3563 0.036 Uiso 1 1 calc R . .
C60 C 0.1523(3) 0.65412(18) 0.36073(19) 0.0273(8) Uani 1 1 d . . .
H60A H 0.1258 0.6254 0.4052 0.033 Uiso 1 1 calc R . .
C61 C 0.3330(3) 0.8041(2) 0.16609(19) 0.0291(8) Uani 1 1 d . . .
H61A H 0.2763 0.8210 0.1570 0.035 Uiso 1 1 calc R . .
C62 C 0.4131(3) 0.8352(3) 0.1251(2) 0.0399(10) Uani 1 1 d . . .
H62A H 0.4109 0.8736 0.0886 0.048 Uiso 1 1 calc R . .
C63 C 0.4971(3) 0.8106(3) 0.1369(3) 0.0468(11) Uani 1 1 d . . .
H63A H 0.5523 0.8320 0.1087 0.056 Uiso 1 1 calc R . .
C64 C 0.4992(3) 0.7547(3) 0.1900(3) 0.0453(11) Uani 1 1 d . . .
H64A H 0.5563 0.7373 0.1982 0.054 Uiso 1 1 calc R . .
C65 C 0.4191(3) 0.7241(2) 0.2311(2) 0.0356(9) Uani 1 1 d . . .
H65A H 0.4218 0.6855 0.2674 0.043 Uiso 1 1 calc R . .
C66 C 0.3338(2) 0.74851(19) 0.22064(19) 0.0247(7) Uani 1 1 d . . .
C67 C 0.2753(2) 0.28307(16) 0.45826(18) 0.0184(6) Uani 1 1 d . . .
C68 C 0.2391(2) 0.25286(18) 0.53086(18) 0.0232(7) Uani 1 1 d . . .
H68A H 0.1926 0.2741 0.5699 0.028 Uiso 1 1 calc R . .
C69 C 0.2851(2) 0.18615(17) 0.53338(17) 0.0201(7) Uani 1 1 d . . .
H69A H 0.2761 0.1522 0.5753 0.024 Uiso 1 1 calc R . .
C70 C 0.2501(2) 0.35526(16) 0.42281(18) 0.0200(7) Uani 1 1 d . . .
H70A H 0.2849 0.3559 0.3694 0.024 Uiso 1 1 calc R . .
C71 C 0.3340(3) 0.46473(19) 0.3958(2) 0.0337(9) Uani 1 1 d . . .
H71A H 0.3571 0.4567 0.3460 0.040 Uiso 1 1 calc R . .
C72 C 0.3545(3) 0.5246(2) 0.4163(3) 0.0473(13) Uani 1 1 d . . .
H72A H 0.3913 0.5574 0.3806 0.057 Uiso 1 1 calc R . .
C73 C 0.3216(3) 0.5362(2) 0.4883(4) 0.0563(15) Uani 1 1 d . . .
H73A H 0.3344 0.5778 0.5020 0.068 Uiso 1 1 calc R . .
C74 C 0.2698(3) 0.4877(2) 0.5412(3) 0.0457(12) Uani 1 1 d . . .
H74A H 0.2487 0.4952 0.5911 0.055 Uiso 1 1 calc R . .
C75 C 0.2490(3) 0.4279(2) 0.5206(2) 0.0324(8) Uani 1 1 d . . .
H75A H 0.2135 0.3946 0.5567 0.039 Uiso 1 1 calc R . .
C76 C 0.2798(2) 0.41629(17) 0.4477(2) 0.0248(7) Uani 1 1 d . . .
C77 C 0.0855(2) 0.3196(2) 0.45085(19) 0.0277(8) Uani 1 1 d . . .
H77A H 0.1074 0.2717 0.4618 0.033 Uiso 1 1 calc R . .
C78 C -0.0067(3) 0.3366(2) 0.4550(2) 0.0334(9) Uani 1 1 d . . .
H78A H -0.0469 0.3001 0.4678 0.040 Uiso 1 1 calc R . .
C79 C -0.0407(3) 0.4057(2) 0.4410(2) 0.0376(10) Uani 1 1 d . . .
H79A H -0.1042 0.4172 0.4441 0.045 Uiso 1 1 calc R . .
C80 C 0.0174(3) 0.4573(2) 0.4227(3) 0.0447(11) Uani 1 1 d . . .
H80A H -0.0060 0.5053 0.4140 0.054 Uiso 1 1 calc R . .
C81 C 0.1105(3) 0.4408(2) 0.4164(3) 0.0381(10) Uani 1 1 d . . .
H81A H 0.1506 0.4775 0.4020 0.046 Uiso 1 1 calc R . .
C82 C 0.1460(2) 0.37124(18) 0.43095(17) 0.0206(7) Uani 1 1 d . . .
C83 C 0.6403(2) 0.16921(16) 0.34793(17) 0.0168(6) Uani 1 1 d . . .
C84 C 0.6602(2) 0.12159(17) 0.40384(18) 0.0205(7) Uani 1 1 d . . .
H84A H 0.7184 0.1104 0.4119 0.025 Uiso 1 1 calc R . .
C85 C 0.5771(2) 0.09460(16) 0.44457(17) 0.0186(6) Uani 1 1 d . . .
H85A H 0.5677 0.0608 0.4866 0.022 Uiso 1 1 calc R . .
C86 C 0.7060(2) 0.20863(17) 0.28245(16) 0.0172(6) Uani 1 1 d . . .
H86A H 0.6703 0.2281 0.2485 0.021 Uiso 1 1 calc R . .
C87 C 0.7932(2) 0.31613(18) 0.23635(18) 0.0222(7) Uani 1 1 d . . .
H87A H 0.7970 0.3083 0.1889 0.027 Uiso 1 1 calc R . .
C88 C 0.8342(3) 0.37220(19) 0.2443(2) 0.0271(8) Uani 1 1 d . . .
H88A H 0.8646 0.4031 0.2027 0.033 Uiso 1 1 calc R . .
C89 C 0.8310(3) 0.3835(2) 0.3134(2) 0.0315(8) Uani 1 1 d . . .
H89A H 0.8604 0.4212 0.3192 0.038 Uiso 1 1 calc R . .
C90 C 0.7846(3) 0.3391(2) 0.3732(2) 0.0297(8) Uani 1 1 d . . .
H90A H 0.7818 0.3466 0.4205 0.036 Uiso 1 1 calc R . .
C91 C 0.7418(2) 0.28350(18) 0.36522(19) 0.0231(7) Uani 1 1 d . . .
H91A H 0.7093 0.2539 0.4070 0.028 Uiso 1 1 calc R . .
C92 C 0.7464(2) 0.27087(16) 0.29610(17) 0.0174(6) Uani 1 1 d . . .
C93 C 0.8610(3) 0.1337(2) 0.2662(2) 0.0289(8) Uani 1 1 d . . .
H93A H 0.8658 0.1530 0.3061 0.035 Uiso 1 1 calc R . .
C94 C 0.9299(3) 0.0830(2) 0.2322(2) 0.0362(9) Uani 1 1 d . . .
H94A H 0.9809 0.0672 0.2494 0.043 Uiso 1 1 calc R . .
C95 C 0.9241(3) 0.0554(2) 0.1732(2) 0.0335(9) Uani 1 1 d . . .
H95A H 0.9715 0.0212 0.1496 0.040 Uiso 1 1 calc R . .
C96 C 0.8493(3) 0.0778(2) 0.1489(2) 0.0310(8) Uani 1 1 d . . .
H96A H 0.8448 0.0588 0.1087 0.037 Uiso 1 1 calc R . .
C97 C 0.7803(2) 0.12838(19) 0.18350(18) 0.0239(7) Uani 1 1 d . . .
H97A H 0.7291 0.1439 0.1664 0.029 Uiso 1 1 calc R . .
C98 C 0.7853(2) 0.15645(16) 0.24264(17) 0.0183(6) Uani 1 1 d . . .
C99 C 0.4101(2) 0.10523(17) 0.25330(18) 0.0197(6) Uani 1 1 d . . .
C100 C 0.3763(3) 0.03952(18) 0.28375(19) 0.0254(7) Uani 1 1 d . . .
H10A H 0.3636 0.0054 0.2592 0.030 Uiso 1 1 calc R . .
C101 C 0.3651(2) 0.03480(17) 0.35662(19) 0.0227(7) Uani 1 1 d . . .
H10B H 0.3429 -0.0039 0.3921 0.027 Uiso 1 1 calc R . .
C102 C 0.4466(2) 0.13603(17) 0.17476(17) 0.0199(6) Uani 1 1 d . . .
H10C H 0.4802 0.1771 0.1738 0.024 Uiso 1 1 calc R . .
C103 C 0.5883(2) 0.04744(18) 0.16175(18) 0.0227(7) Uani 1 1 d . . .
H10D H 0.5876 0.0587 0.2072 0.027 Uiso 1 1 calc R . .
C104 C 0.6565(2) -0.00256(19) 0.1262(2) 0.0272(8) Uani 1 1 d . . .
H10E H 0.7015 -0.0255 0.1476 0.033 Uiso 1 1 calc R . .
C105 C 0.6594(3) -0.01917(19) 0.0593(2) 0.0288(8) Uani 1 1 d . . .
H10F H 0.7057 -0.0537 0.0349 0.035 Uiso 1 1 calc R . .
C106 C 0.5939(3) 0.0154(2) 0.0289(2) 0.0302(8) Uani 1 1 d . . .
H10G H 0.5962 0.0052 -0.0174 0.036 Uiso 1 1 calc R . .
C107 C 0.5245(2) 0.06486(19) 0.06491(19) 0.0247(7) Uani 1 1 d . . .
H10H H 0.4794 0.0875 0.0434 0.030 Uiso 1 1 calc R . .
C108 C 0.5208(2) 0.08135(17) 0.13213(18) 0.0204(7) Uani 1 1 d . . .
C109 C 0.2870(3) 0.1383(2) 0.1594(2) 0.0303(8) Uani 1 1 d . . .
H10I H 0.2719 0.1005 0.1976 0.036 Uiso 1 1 calc R . .
C110 C 0.2237(3) 0.1664(2) 0.1241(2) 0.0375(9) Uani 1 1 d . . .
H11B H 0.1653 0.1477 0.1384 0.045 Uiso 1 1 calc R . .
C111 C 0.2440(3) 0.2213(2) 0.0685(2) 0.0392(10) Uani 1 1 d . . .
H11C H 0.1999 0.2405 0.0448 0.047 Uiso 1 1 calc R . .
C112 C 0.3289(3) 0.2479(2) 0.0476(2) 0.0422(10) Uani 1 1 d . . .
H11D H 0.3438 0.2854 0.0091 0.051 Uiso 1 1 calc R . .
C113 C 0.3926(3) 0.2202(2) 0.0826(2) 0.0329(9) Uani 1 1 d . . .
H11E H 0.4508 0.2391 0.0679 0.039 Uiso 1 1 calc R . .
C114 C 0.3729(2) 0.16526(17) 0.13884(18) 0.0207(7) Uani 1 1 d . . .
C115 C 0.2863(2) 0.31240(17) 0.24122(17) 0.0198(6) Uani 1 1 d . . .
C116 C 0.2915(3) 0.37174(19) 0.1895(2) 0.0285(8) Uani 1 1 d . . .
H11F H 0.2422 0.3964 0.1738 0.034 Uiso 1 1 calc R . .
C117 C 0.3819(3) 0.38741(18) 0.16596(19) 0.0263(7) Uani 1 1 d . . .
H11G H 0.4069 0.4252 0.1303 0.032 Uiso 1 1 calc R . .
C118 C 0.2057(2) 0.21042(18) 0.32459(19) 0.0220(7) Uani 1 1 d . . .
H11H H 0.2594 0.1951 0.3385 0.026 Uiso 1 1 calc R . .
C119 C 0.1292(3) 0.1712(2) 0.3525(2) 0.0311(8) Uani 1 1 d . . .
H11I H 0.1312 0.1290 0.3848 0.037 Uiso 1 1 calc R . .
C120 C 0.0502(3) 0.1937(2) 0.3333(2) 0.0404(10) Uani 1 1 d . . .
H12B H -0.0019 0.1668 0.3520 0.048 Uiso 1 1 calc R . .
C121 C 0.0473(3) 0.2552(3) 0.2868(2) 0.0425(11) Uani 1 1 d . . .
H12C H -0.0071 0.2708 0.2739 0.051 Uiso 1 1 calc R . .
C122 C 0.1235(3) 0.2941(2) 0.2590(2) 0.0344(9) Uani 1 1 d . . .
H12D H 0.1205 0.3367 0.2275 0.041 Uiso 1 1 calc R . .
C123 C 0.2046(2) 0.27159(18) 0.27669(18) 0.0221(7) Uani 1 1 d . . .
C124 C 0.5266(2) 0.36477(16) 0.37374(17) 0.0169(6) Uani 1 1 d . . .
C125 C 0.5752(2) 0.42204(17) 0.33287(19) 0.0203(7) Uani 1 1 d . . .
H12E H 0.5970 0.4566 0.3508 0.024 Uiso 1 1 calc R . .
C126 C 0.5849(2) 0.41802(17) 0.26188(18) 0.0208(7) Uani 1 1 d . . .
H12F H 0.6155 0.4496 0.2211 0.025 Uiso 1 1 calc R . .
C127 C 0.4901(2) 0.39728(18) 0.49797(19) 0.0242(7) Uani 1 1 d . . .
H12G H 0.4976 0.4450 0.4771 0.029 Uiso 1 1 calc R . .
C128 C 0.4682(3) 0.3803(2) 0.5725(2) 0.0306(8) Uani 1 1 d . . .
H12H H 0.4595 0.4166 0.6026 0.037 Uiso 1 1 calc R . .
C129 C 0.4588(3) 0.3110(2) 0.60361(19) 0.0291(8) Uani 1 1 d . . .
H12I H 0.4449 0.2994 0.6547 0.035 Uiso 1 1 calc R . .
C130 C 0.4698(2) 0.2587(2) 0.55987(19) 0.0259(7) Uani 1 1 d . . .
H13B H 0.4622 0.2110 0.5810 0.031 Uiso 1 1 calc R . .
C131 C 0.4919(2) 0.27561(18) 0.48492(19) 0.0233(7) Uani 1 1 d . . .
H13C H 0.5007 0.2392 0.4550 0.028 Uiso 1 1 calc R . .
C132 C 0.5013(2) 0.34543(17) 0.45337(17) 0.0177(6) Uani 1 1 d . . .

loop_
_atom_site_aniso_label
_atom_site_aniso_U_11
_atom_site_aniso_U_22
_atom_site_aniso_U_33
_atom_site_aniso_U_23
_atom_site_aniso_U_13
_atom_site_aniso_U_12
Co1 0.0128(2) 0.01336(19) 0.01209(19) -0.00099(14) -0.00305(15) -0.00145(15)
Co2 0.0133(2) 0.01179(19) 0.0135(2) -0.00007(14) -0.00400(15) -0.00127(15)
N1 0.0161(13) 0.0145(12) 0.0130(12) -0.0011(9) -0.0042(10) -0.0010(10)
N2 0.0131(12) 0.0172(12) 0.0131(12) -0.0012(9) -0.0033(10) -0.0035(10)
N3 0.0155(13) 0.0190(13) 0.0129(12) -0.0004(10) -0.0047(10) -0.0019(10)
N4 0.0147(12) 0.0149(12) 0.0161(12) -0.0012(10) -0.0031(10) -0.0023(10)
N5 0.0132(12) 0.0159(12) 0.0126(12) -0.0021(9) -0.0028(10) -0.0031(9)
N6 0.0137(12) 0.0158(12) 0.0121(12) -0.0011(9) -0.0020(10) -0.0013(10)
N7 0.0150(13) 0.0178(13) 0.0179(13) -0.0023(10) -0.0023(10) 0.0009(10)
N8 0.0259(15) 0.0193(13) 0.0181(13) 0.0042(11) -0.0040(11) -0.0062(11)
N9 0.0202(14) 0.0179(13) 0.0183(13) -0.0020(10) -0.0057(11) -0.0019(10)
N10 0.0276(15) 0.0179(13) 0.0148(13) 0.0010(10) -0.0054(11) -0.0034(11)
N11 0.0159(13) 0.0132(12) 0.0173(13) 0.0011(10) -0.0054(10) -0.0014(10)
N12 0.0150(13) 0.0172(12) 0.0154(12) 0.0001(10) -0.0030(10) 0.0004(10)
N13 0.0177(13) 0.0136(12) 0.0159(12) -0.0019(10) -0.0028(10) -0.0017(10)
N14 0.0187(13) 0.0129(12) 0.0153(12) 0.0003(10) -0.0041(10) 0.0010(10)
N15 0.0117(12) 0.0156(12) 0.0155(12) -0.0010(10) -0.0023(10) -0.0024(9)
N16 0.0182(13) 0.0156(12) 0.0177(13) 0.0014(10) -0.0036(10) -0.0030(10)
N17 0.0183(13) 0.0174(13) 0.0164(13) -0.0012(10) -0.0048(10) -0.0033(10)
N18 0.0207(14) 0.0153(12) 0.0172(13) 0.0028(10) -0.0055(11) -0.0063(10)
N19 0.0146(12) 0.0166(12) 0.0146(12) 0.0008(10) -0.0048(10) -0.0025(10)
N20 0.0168(13) 0.0163(12) 0.0174(13) 0.0024(10) -0.0051(10) -0.0012(10)
B1 0.0169(17) 0.0148(15) 0.0169(16) -0.0012(12) -0.0051(13) -0.0036(13)
B2 0.026(2) 0.0239(19) 0.0163(17) -0.0004(14) -0.0026(15) -0.0044(15)
B3 0.0185(17) 0.0175(16) 0.0162(16) 0.0000(13) -0.0033(13) -0.0001(13)
B4 0.0235(19) 0.0200(17) 0.0191(17) 0.0010(14) -0.0062(15) -0.0053(14)
C1 0.0131(14) 0.0182(14) 0.0194(15) -0.0023(12) -0.0072(12) -0.0036(11)
C2 0.0142(15) 0.0247(16) 0.0195(16) -0.0046(13) 0.0020(12) -0.0037(12)
C3 0.0183(15) 0.0197(15) 0.0181(15) -0.0027(12) -0.0035(12) -0.0048(12)
C4 0.0165(15) 0.0175(15) 0.0170(15) -0.0021(11) -0.0025(12) -0.0003(12)
C5 0.0272(18) 0.0223(16) 0.0220(16) -0.0083(13) -0.0093(14) 0.0049(13)
C6 0.039(2) 0.0280(19) 0.033(2) -0.0037(15) -0.0188(17) 0.0055(16)
C7 0.028(2) 0.032(2) 0.045(2) -0.0053(17) -0.0223(18) 0.0037(16)
C8 0.0181(18) 0.047(2) 0.034(2) -0.0047(18) -0.0050(15) 0.0023(16)
C9 0.0216(18) 0.042(2) 0.0219(17) -0.0028(15) -0.0061(14) 0.0036(15)
C10 0.0181(15) 0.0158(14) 0.0266(17) -0.0040(12) -0.0091(13) -0.0013(12)
C11 0.0321(19) 0.0227(17) 0.0309(19) 0.0003(14) -0.0177(16) -0.0036(14)
C12 0.039(2) 0.0216(17) 0.046(2) -0.0009(16) -0.0221(19) -0.0054(16)
C13 0.0288(19) 0.0266(18) 0.042(2) -0.0135(16) -0.0163(17) -0.0023(15)
C14 0.0179(16) 0.0338(19) 0.0255(18) -0.0094(15) -0.0043(14) -0.0002(14)
C15 0.0162(15) 0.0230(16) 0.0230(16) -0.0039(13) -0.0025(13) -0.0004(12)
C16 0.0139(15) 0.0175(15) 0.0264(17) -0.0045(12) -0.0069(13) 0.0017(12)
C17 0.0142(14) 0.0190(15) 0.0157(14) -0.0039(12) -0.0032(12) 0.0001(12)
C18 0.0244(17) 0.0202(16) 0.0222(16) -0.0049(13) -0.0066(13) -0.0085(13)
C19 0.0219(16) 0.0177(15) 0.0221(16) -0.0018(12) -0.0046(13) -0.0050(12)
C20 0.0182(15) 0.0173(14) 0.0167(15) -0.0020(11) -0.0050(12) -0.0063(12)
C21 0.0237(17) 0.0268(17) 0.0197(16) -0.0033(13) -0.0061(13) 0.0010(14)
C22 0.040(2) 0.033(2) 0.0236(18) -0.0044(15) -0.0155(16) 0.0073(17)
C23 0.034(2) 0.037(2) 0.035(2) -0.0110(16) -0.0222(17) 0.0057(16)
C24 0.0237(18) 0.035(2) 0.035(2) -0.0098(16) -0.0110(16) -0.0019(15)
C25 0.0247(18) 0.0261(17) 0.0245(17) -0.0069(14) -0.0083(14) -0.0028(14)
C26 0.0217(16) 0.0153(14) 0.0198(15) -0.0048(12) -0.0083(13) -0.0018(12)
C27 0.0226(17) 0.0244(17) 0.0214(16) -0.0038(13) -0.0025(13) -0.0057(13)
C28 0.036(2) 0.0205(16) 0.0234(17) -0.0036(13) -0.0079(15) 0.0005(14)
C29 0.0282(19) 0.041(2) 0.0285(19) -0.0163(16) -0.0084(16) 0.0070(16)
C30 0.0193(19) 0.058(3) 0.056(3) -0.028(2) -0.0038(18) -0.0065(18)
C31 0.0241(19) 0.040(2) 0.036(2) -0.0173(17) -0.0021(16) -0.0105(16)
C32 0.0215(16) 0.0244(16) 0.0139(14) -0.0030(12) -0.0096(12) -0.0014(13)
C33 0.0166(15) 0.0157(14) 0.0174(15) -0.0075(11) -0.0035(12) 0.0004(11)
C34 0.0202(16) 0.0241(16) 0.0208(16) -0.0036(13) -0.0092(13) 0.0022(13)
C35 0.0207(16) 0.0167(14) 0.0149(14) -0.0018(11) -0.0058(12) 0.0004(12)
C36 0.0133(14) 0.0199(15) 0.0179(15) -0.0012(12) -0.0036(12) -0.0024(12)
C37 0.0202(17) 0.0221(16) 0.0293(18) -0.0046(14) -0.0026(14) -0.0016(13)
C38 0.0241(19) 0.0306(19) 0.035(2) 0.0020(16) -0.0003(16) -0.0021(15)
C39 0.036(2) 0.0252(18) 0.0229(18) -0.0017(14) -0.0003(15) 0.0062(15)
C40 0.044(2) 0.0213(17) 0.0230(17) -0.0061(14) -0.0071(16) -0.0007(16)
C41 0.0279(18) 0.0252(17) 0.0183(16) -0.0053(13) -0.0055(14) -0.0026(14)
C42 0.0187(15) 0.0198(15) 0.0146(14) -0.0018(12) -0.0015(12) -0.0030(12)
C43 0.033(2) 0.0266(18) 0.0242(18) -0.0026(14) -0.0022(15) -0.0078(15)
C44 0.040(2) 0.028(2) 0.041(2) -0.0054(17) -0.0001(19) -0.0132(17)
C45 0.0258(19) 0.030(2) 0.054(3) -0.0172(18) -0.0084(18) -0.0078(15)
C46 0.031(2) 0.037(2) 0.040(2) -0.0153(17) -0.0160(17) -0.0018(16)
C47 0.0281(19) 0.0233(17) 0.0277(18) -0.0033(14) -0.0101(15) -0.0008(14)
C48 0.0119(14) 0.0214(16) 0.0240(16) -0.0075(13) -0.0012(12) 0.0008(12)
C49 0.0137(15) 0.0194(15) 0.0273(17) -0.0060(13) -0.0037(13) -0.0021(12)
C50 0.042(2) 0.0254(18) 0.032(2) -0.0008(15) -0.0092(17) -0.0142(17)
C51 0.049(3) 0.0245(18) 0.032(2) 0.0054(15) -0.0099(18) -0.0147(17)
C52 0.0194(16) 0.0251(17) 0.0213(16) -0.0086(13) -0.0037(13) -0.0013(13)
C53 0.0249(18) 0.0297(18) 0.0226(17) -0.0047(14) -0.0050(14) -0.0011(14)
C54 0.0259(19) 0.046(2) 0.0221(17) -0.0097(16) -0.0089(15) -0.0044(16)
C55 0.0277(19) 0.045(2) 0.037(2) -0.0210(18) -0.0098(16) -0.0117(17)
C56 0.0253(18) 0.0272(18) 0.0316(19) -0.0111(15) -0.0088(15) -0.0067(14)
C57 0.0123(14) 0.0222(16) 0.0230(16) -0.0069(13) -0.0015(12) -0.0004(12)
C58 0.0261(17) 0.0188(15) 0.0224(16) -0.0080(12) -0.0140(14) 0.0049(13)
C59 0.039(2) 0.0258(18) 0.0304(19) -0.0023(15) -0.0241(17) 0.0092(15)
C60 0.040(2) 0.0204(16) 0.0191(16) 0.0006(13) -0.0108(15) 0.0039(15)
C61 0.0209(17) 0.042(2) 0.0229(17) -0.0048(15) -0.0066(14) -0.0008(15)
C62 0.032(2) 0.056(3) 0.030(2) 0.0013(19) -0.0071(17) -0.0138(19)
C63 0.024(2) 0.071(3) 0.045(3) -0.013(2) -0.0045(19) -0.013(2)
C64 0.026(2) 0.052(3) 0.065(3) -0.013(2) -0.022(2) 0.0001(19)
C65 0.032(2) 0.032(2) 0.048(2) -0.0051(18) -0.0213(19) 0.0021(16)
C66 0.0223(17) 0.0275(17) 0.0276(18) -0.0099(14) -0.0108(14) 0.0007(14)
C67 0.0158(15) 0.0161(14) 0.0226(16) -0.0024(12) -0.0056(12) -0.0011(12)
C68 0.0215(17) 0.0245(17) 0.0205(16) -0.0035(13) -0.0020(13) -0.0034(13)
C69 0.0195(16) 0.0201(15) 0.0156(15) 0.0021(12) -0.0010(12) -0.0023(12)
C70 0.0197(16) 0.0154(14) 0.0213(16) -0.0029(12) -0.0025(13) -0.0003(12)
C71 0.0224(18) 0.0232(18) 0.052(2) -0.0002(17) -0.0126(17) 0.0039(14)
C72 0.022(2) 0.0200(18) 0.096(4) -0.003(2) -0.018(2) 0.0018(15)
C73 0.029(2) 0.028(2) 0.123(5) -0.035(3) -0.031(3) 0.0075(18)
C74 0.029(2) 0.048(3) 0.069(3) -0.035(2) -0.022(2) 0.0107(19)
C75 0.0259(19) 0.033(2) 0.040(2) -0.0129(17) -0.0129(16) 0.0049(15)
C76 0.0156(16) 0.0171(15) 0.042(2) -0.0042(14) -0.0119(15) 0.0026(12)
C77 0.0238(18) 0.0270(18) 0.0266(18) -0.0003(14) -0.0048(14) 0.0035(14)
C78 0.0249(19) 0.043(2) 0.032(2) -0.0024(17) -0.0091(16) -0.0067(16)
C79 0.027(2) 0.051(3) 0.041(2) -0.0135(19) -0.0209(18) 0.0094(18)
C80 0.048(3) 0.030(2) 0.071(3) -0.010(2) -0.041(2) 0.0086(19)
C81 0.037(2) 0.0245(19) 0.061(3) -0.0008(18) -0.029(2) -0.0022(16)
C82 0.0240(17) 0.0239(16) 0.0161(15) -0.0077(12) -0.0091(13) 0.0027(13)
C83 0.0166(15) 0.0153(14) 0.0191(15) -0.0063(12) -0.0064(12) 0.0020(11)
C84 0.0191(16) 0.0196(15) 0.0249(17) -0.0038(13) -0.0120(13) 0.0045(12)
C85 0.0230(16) 0.0165(14) 0.0163(15) -0.0015(11) -0.0085(13) 0.0023(12)
C86 0.0148(14) 0.0222(15) 0.0143(14) -0.0037(12) -0.0046(12) 0.0003(12)
C87 0.0191(16) 0.0275(17) 0.0187(16) -0.0046(13) -0.0029(13) -0.0038(13)
C88 0.0250(18) 0.0259(17) 0.0288(18) -0.0019(14) -0.0048(15) -0.0087(14)
C89 0.032(2) 0.0237(18) 0.042(2) -0.0083(16) -0.0136(17) -0.0045(15)
C90 0.035(2) 0.0322(19) 0.0263(18) -0.0104(15) -0.0139(16) -0.0017(16)
C91 0.0251(17) 0.0234(16) 0.0217(16) -0.0031(13) -0.0096(14) 0.0002(13)
C92 0.0123(14) 0.0185(15) 0.0203(15) -0.0066(12) -0.0038(12) 0.0030(11)
C93 0.0237(18) 0.035(2) 0.0322(19) -0.0143(16) -0.0133(15) 0.0059(15)
C94 0.0249(19) 0.039(2) 0.045(2) -0.0125(18) -0.0149(17) 0.0124(16)
C95 0.0238(19) 0.033(2) 0.036(2) -0.0135(16) 0.0026(16) 0.0020(15)
C96 0.031(2) 0.036(2) 0.0269(19) -0.0176(16) -0.0045(16) -0.0048(16)
C97 0.0227(17) 0.0309(18) 0.0204(16) -0.0064(14) -0.0080(13) -0.0040(14)
C98 0.0172(15) 0.0172(14) 0.0180(15) -0.0042(12) -0.0026(12) 0.0002(12)
C99 0.0158(15) 0.0196(15) 0.0254(17) -0.0047(13) -0.0080(13) -0.0018(12)
C100 0.0301(19) 0.0216(16) 0.0251(17) -0.0032(13) -0.0062(15) -0.0114(14)
C101 0.0247(17) 0.0174(15) 0.0245(17) 0.0002(12) -0.0058(14) -0.0054(13)
C102 0.0235(17) 0.0189(15) 0.0178(15) -0.0009(12) -0.0068(13) -0.0049(13)
C103 0.0271(18) 0.0256(17) 0.0163(15) 0.0013(13) -0.0086(13) -0.0062(14)
C104 0.0226(17) 0.0280(18) 0.0266(18) 0.0060(14) -0.0076(14) -0.0006(14)
C105 0.0235(18) 0.0247(17) 0.0322(19) -0.0036(14) -0.0025(15) 0.0003(14)
C106 0.031(2) 0.035(2) 0.0284(19) -0.0152(16) -0.0109(16) -0.0002(16)
C107 0.0224(17) 0.0288(18) 0.0258(18) -0.0035(14) -0.0121(14) -0.0014(14)
C108 0.0199(16) 0.0194(15) 0.0202(16) 0.0009(12) -0.0034(13) -0.0073(12)
C109 0.032(2) 0.0268(18) 0.035(2) -0.0033(15) -0.0144(17) -0.0036(15)
C110 0.030(2) 0.044(2) 0.046(2) -0.0070(19) -0.0207(19) -0.0059(18)
C111 0.040(2) 0.042(2) 0.046(2) -0.0092(19) -0.030(2) 0.0085(19)
C112 0.042(2) 0.044(2) 0.043(2) 0.0131(19) -0.025(2) -0.0039(19)
C113 0.032(2) 0.032(2) 0.035(2) 0.0056(16) -0.0153(17) -0.0074(16)
C114 0.0233(17) 0.0198(15) 0.0214(16) -0.0065(12) -0.0100(13) 0.0011(13)
C115 0.0268(17) 0.0183(15) 0.0167(15) -0.0022(12) -0.0113(13) 0.0000(13)
C116 0.0288(19) 0.0221(17) 0.039(2) 0.0062(15) -0.0214(16) -0.0031(14)
C117 0.034(2) 0.0210(16) 0.0259(18) 0.0071(13) -0.0158(15) -0.0060(14)
C118 0.0160(15) 0.0227(16) 0.0297(18) -0.0031(13) -0.0113(13) -0.0005(12)
C119 0.0280(19) 0.0293(19) 0.036(2) 0.0052(16) -0.0132(16) -0.0067(15)
C120 0.025(2) 0.049(3) 0.048(3) 0.008(2) -0.0148(18) -0.0173(18)
C121 0.025(2) 0.057(3) 0.048(3) 0.010(2) -0.0215(19) -0.0078(19)
C122 0.0270(19) 0.039(2) 0.036(2) 0.0100(17) -0.0143(17) -0.0025(16)
C123 0.0170(16) 0.0248(17) 0.0235(16) -0.0044(13) -0.0050(13) -0.0013(13)
C124 0.0147(14) 0.0151(14) 0.0201(15) -0.0029(11) -0.0061(12) 0.0023(11)
C125 0.0168(15) 0.0157(14) 0.0308(18) -0.0019(13) -0.0099(13) -0.0043(12)
C126 0.0182(16) 0.0177(15) 0.0244(16) 0.0013(12) -0.0052(13) -0.0043(12)
C127 0.0242(17) 0.0223(16) 0.0281(18) -0.0079(14) -0.0087(14) -0.0030(13)
C128 0.033(2) 0.035(2) 0.0276(19) -0.0178(16) -0.0079(16) -0.0057(16)
C129 0.0250(18) 0.045(2) 0.0188(17) -0.0067(15) -0.0066(14) -0.0056(16)
C130 0.0244(18) 0.0301(18) 0.0212(17) 0.0004(14) -0.0050(14) -0.0065(14)
C131 0.0245(17) 0.0226(16) 0.0228(17) -0.0039(13) -0.0062(14) -0.0052(13)
C132 0.0134(14) 0.0202(15) 0.0200(15) -0.0035(12) -0.0049(12) -0.0032(12)

loop_
_atom_type_symbol
_atom_type_description
_atom_type_scat_dispersion_real
_atom_type_scat_dispersion_imag
_atom_type_scat_source
C C 0.0033 0.0016 'International Tables Vol C Tables 4.2.6.8 and 6.1.1.4'
H H 0.0000 0.0000 'International Tables Vol C Tables 4.2.6.8 and 6.1.1.4'
B B 0.0013 0.0007 'International Tables Vol C Tables 4.2.6.8 and 6.1.1.4'
N N 0.0061 0.0033 'International Tables Vol C Tables 4.2.6.8 and 6.1.1.4'
Co Co 0.3494 0.9721 'International Tables Vol C Tables 4.2.6.8 and 6.1.1.4'

loop_
_geom_angle_atom_site_label_1
_geom_angle_atom_site_label_2
_geom_angle_atom_site_label_3
_geom_angle
_geom_angle_site_symmetry_1
_geom_angle_site_symmetry_3
_geom_angle_publ_flag
N1 Co1 N5 92.52(10) . . ?
N1 Co1 N9 98.33(10) . . ?
N5 Co1 N9 165.71(10) . . ?
N1 Co1 N7 97.91(10) . . ?
N5 Co1 N7 90.35(10) . . ?
N9 Co1 N7 97.29(10) . . ?
N1 Co1 N3 93.28(10) . . ?
N5 Co1 N3 79.35(10) . . ?
N9 Co1 N3 90.72(10) . . ?
N7 Co1 N3 165.12(10) . . ?
N1 Co1 B2 142.23(11) . . ?
N5 Co1 B2 115.54(11) . . ?
N9 Co1 B2 59.58(11) . . ?
N7 Co1 B2 59.50(11) . . ?
N3 Co1 B2 115.43(11) . . ?
N11 Co2 N17 99.87(10) . . ?
N11 Co2 N15 89.81(10) . . ?
N17 Co2 N15 92.98(10) . . ?
N11 Co2 N19 96.88(10) . . ?
N17 Co2 N19 97.31(10) . . ?
N15 Co2 N19 166.56(10) . . ?
N11 Co2 N13 96.21(10) . . ?
N17 Co2 N13 162.00(10) . . ?
N15 Co2 N13 78.99(10) . . ?
N19 Co2 N13 88.68(10) . . ?
N11 Co2 B4 142.38(11) . . ?
N17 Co2 B4 59.75(11) . . ?
N15 Co2 B4 120.28(11) . . ?
N19 Co2 B4 59.16(11) . . ?
N13 Co2 B4 110.46(11) . . ?
C1 N1 N2 106.6(2) . . ?
C1 N1 Co1 137.1(2) . . ?
N2 N1 Co1 115.75(18) . . ?
C3 N2 N1 110.1(2) . . ?
C3 N2 B1 129.3(3) . . ?
N1 N2 B1 120.6(2) . . ?
C17 N3 N4 106.5(2) . . ?
C17 N3 Co1 139.6(2) . . ?
N4 N3 Co1 113.35(18) . . ?
C19 N4 N3 109.7(3) . . ?
C19 N4 B1 129.0(3) . . ?
N3 N4 B1 121.2(2) . . ?
C33 N5 N6 106.8(2) . . ?
C33 N5 Co1 137.5(2) . . ?
N6 N5 Co1 114.18(18) . . ?
C35 N6 N5 109.4(2) . . ?
C35 N6 B1 129.9(3) . . ?
N5 N6 B1 120.2(2) . . ?
C49 N7 N8 106.4(3) . . ?
C49 N7 Co1 147.7(2) . . ?
N8 N7 Co1 105.3(2) . . ?
C51 N8 N7 109.9(3) . . ?
C51 N8 B2 132.0(3) . . ?
N7 N8 B2 118.0(3) . . ?
C58 N9 N10 106.2(3) . . ?
C58 N9 Co1 147.4(2) . . ?
N10 N9 Co1 106.1(2) . . ?
C60 N10 N9 110.3(3) . . ?
C60 N10 B2 131.7(3) . . ?
N9 N10 B2 117.8(3) . . ?
C67 N11 N12 106.4(2) . . ?
C67 N11 Co2 137.4(2) . . ?
N12 N11 Co2 114.99(19) . . ?
C69 N12 N11 110.1(3) . . ?
C69 N12 B3 129.6(3) . . ?
N11 N12 B3 120.2(2) . . ?
C83 N13 N14 106.4(2) . . ?
C83 N13 Co2 138.6(2) . . ?
N14 N13 Co2 113.42(19) . . ?
C85 N14 N13 109.9(3) . . ?
C85 N14 B3 129.4(3) . . ?
N13 N14 B3 120.7(2) . . ?
C99 N15 N16 107.2(3) . . ?
C99 N15 Co2 138.4(2) . . ?
N16 N15 Co2 114.02(19) . . ?
C101 N16 N15 109.2(3) . . ?
C101 N16 B3 129.5(3) . . ?
N15 N16 B3 120.3(2) . . ?
C115 N17 N18 105.9(3) . . ?
C115 N17 Co2 147.1(2) . . ?
N18 N17 Co2 104.94(19) . . ?
C117 N18 N17 110.1(3) . . ?
C117 N18 B4 131.8(3) . . ?
N17 N18 B4 118.1(3) . . ?
C124 N19 N20 106.4(2) . . ?
C124 N19 Co2 146.7(2) . . ?
N20 N19 Co2 106.84(19) . . ?
C126 N20 N19 110.2(3) . . ?
C126 N20 B4 132.9(3) . . ?
N19 N20 B4 116.9(3) . . ?
N2 B1 N4 109.0(3) . . ?
N2 B1 N6 109.5(2) . . ?
N4 B1 N6 107.7(2) . . ?
N10 B2 N8 110.1(3) . . ?
N10 B2 Co1 76.50(17) . . ?
N8 B2 Co1 76.13(17) . . ?
N12 B3 N16 110.0(3) . . ?
N12 B3 N14 109.6(3) . . ?
N16 B3 N14 107.1(3) . . ?
N20 B4 N18 110.0(3) . . ?
N20 B4 Co2 77.07(17) . . ?
N18 B4 Co2 75.70(17) . . ?
N1 C1 C2 109.2(3) . . ?
N1 C1 C4 120.1(3) . . ?
C2 C1 C4 130.6(3) . . ?
C3 C2 C1 106.0(3) . . ?
N2 C3 C2 108.2(3) . . ?
C1 C4 C16 114.3(3) . . ?
C1 C4 C10 113.8(3) . . ?
C16 C4 C10 108.3(2) . . ?
C10 C5 C6 120.8(3) . . ?
C7 C6 C5 120.4(4) . . ?
C8 C7 C6 119.0(4) . . ?
C7 C8 C9 120.4(4) . . ?
C8 C9 C10 120.7(3) . . ?
C5 C10 C9 118.6(3) . . ?
C5 C10 C4 120.0(3) . . ?
C9 C10 C4 121.1(3) . . ?
C12 C11 C16 121.2(3) . . ?
C13 C12 C11 120.1(4) . . ?
C12 C13 C14 119.3(3) . . ?
C13 C14 C15 120.6(3) . . ?
C16 C15 C14 120.5(3) . . ?
C15 C16 C11 118.3(3) . . ?
C15 C16 C4 124.1(3) . . ?
C11 C16 C4 117.5(3) . . ?
N3 C17 C18 110.1(3) . . ?
N3 C17 C20 120.4(3) . . ?
C18 C17 C20 129.4(3) . . ?
C19 C18 C17 105.1(3) . . ?
N4 C19 C18 108.6(3) . . ?
C17 C20 C26 115.5(3) . . ?
C17 C20 C32 110.8(3) . . ?
C26 C20 C32 110.0(3) . . ?
C22 C21 C26 121.0(3) . . ?
C21 C22 C23 119.9(4) . . ?
C24 C23 C22 119.6(3) . . ?
C23 C24 C25 120.2(4) . . ?
C26 C25 C24 120.6(3) . . ?
C25 C26 C21 118.8(3) . . ?
C25 C26 C20 124.0(3) . . ?
C21 C26 C20 117.2(3) . . ?
C28 C27 C32 121.0(3) . . ?
C29 C28 C27 120.3(3) . . ?
C30 C29 C28 119.0(3) . . ?
C29 C30 C31 120.7(4) . . ?
C32 C31 C30 120.8(4) . . ?
C31 C32 C27 118.2(3) . . ?
C31 C32 C20 121.1(3) . . ?
C27 C32 C20 120.7(3) . . ?
N5 C33 C34 109.9(3) . . ?
N5 C33 C36 119.7(3) . . ?
C34 C33 C36 130.1(3) . . ?
C35 C34 C33 105.1(3) . . ?
N6 C35 C34 108.7(3) . . ?
C33 C36 C48 116.2(3) . . ?
C33 C36 C42 108.4(2) . . ?
C48 C36 C42 113.1(3) . . ?
C42 C37 C38 120.7(3) . . ?
C39 C38 C37 120.3(4) . . ?
C40 C39 C38 119.5(3) . . ?
C39 C40 C41 120.4(4) . . ?
C40 C41 C42 120.8(3) . . ?
C37 C42 C41 118.4(3) . . ?
C37 C42 C36 123.6(3) . . ?
C41 C42 C36 117.9(3) . . ?
C44 C43 C48 121.0(4) . . ?
C45 C44 C43 120.1(4) . . ?
C44 C45 C46 119.7(4) . . ?
C45 C46 C47 120.3(4) . . ?
C48 C47 C46 120.6(3) . . ?
C47 C48 C43 118.2(3) . . ?
C47 C48 C36 123.7(3) . . ?
C43 C48 C36 118.0(3) . . ?
N7 C49 C50 109.0(3) . . ?
N7 C49 C57 124.5(3) . . ?
C50 C49 C57 126.3(3) . . ?
C51 C50 C49 106.3(3) . . ?
N8 C51 C50 108.4(3) . . ?
C53 C52 C57 121.3(3) . . ?
C52 C53 C54 120.4(3) . . ?
C53 C54 C55 119.1(4) . . ?
C56 C55 C54 120.6(3) . . ?
C55 C56 C57 121.4(3) . . ?
C52 C57 C56 117.2(3) . . ?
C52 C57 C49 123.2(3) . . ?
C56 C57 C49 119.5(3) . . ?
N9 C58 C59 108.8(3) . . ?
N9 C58 C66 125.7(3) . . ?
C59 C58 C66 125.6(3) . . ?
C60 C59 C58 106.4(3) . . ?
N10 C60 C59 108.3(3) . . ?
C62 C61 C66 121.1(4) . . ?
C61 C62 C63 120.4(4) . . ?
C64 C63 C62 119.1(4) . . ?
C65 C64 C63 120.4(4) . . ?
C64 C65 C66 121.4(4) . . ?
C61 C66 C65 117.6(3) . . ?
C61 C66 C58 123.4(3) . . ?
C65 C66 C58 119.0(3) . . ?
N11 C67 C68 109.9(3) . . ?
N11 C67 C70 120.7(3) . . ?
C68 C67 C70 129.4(3) . . ?
C69 C68 C67 105.3(3) . . ?
N12 C69 C68 108.4(3) . . ?
C67 C70 C76 114.1(3) . . ?
C67 C70 C82 114.2(3) . . ?
C76 C70 C82 108.4(3) . . ?
C72 C71 C76 120.5(4) . . ?
C73 C72 C71 120.0(4) . . ?
C72 C73 C74 120.5(4) . . ?
C73 C74 C75 119.5(5) . . ?
C74 C75 C76 120.6(4) . . ?
C75 C76 C71 118.8(4) . . ?
C75 C76 C70 121.7(3) . . ?
C71 C76 C70 119.4(3) . . ?
C82 C77 C78 120.9(3) . . ?
C79 C78 C77 120.7(4) . . ?
C80 C79 C78 119.1(4) . . ?
C79 C80 C81 120.7(4) . . ?
C80 C81 C82 120.9(4) . . ?
C77 C82 C81 117.5(3) . . ?
C77 C82 C70 123.3(3) . . ?
C81 C82 C70 119.2(3) . . ?
N13 C83 C84 109.9(3) . . ?
N13 C83 C86 120.6(3) . . ?
C84 C83 C86 129.2(3) . . ?
C85 C84 C83 105.3(3) . . ?
N14 C85 C84 108.6(3) . . ?
C83 C86 C92 116.9(3) . . ?
C83 C86 C98 109.4(3) . . ?
C92 C86 C98 109.5(3) . . ?
C88 C87 C92 121.6(3) . . ?
C87 C88 C89 119.9(3) . . ?
C90 C89 C88 119.1(3) . . ?
C89 C90 C91 120.8(3) . . ?
C90 C91 C92 120.5(3) . . ?
C87 C92 C91 118.1(3) . . ?
C87 C92 C86 118.3(3) . . ?
C91 C92 C86 123.6(3) . . ?
C98 C93 C94 120.9(3) . . ?
C95 C94 C93 119.9(4) . . ?
C96 C95 C94 119.8(3) . . ?
C95 C96 C97 119.8(3) . . ?
C98 C97 C96 120.9(3) . . ?
C93 C98 C97 118.6(3) . . ?
C93 C98 C86 121.4(3) . . ?
C97 C98 C86 119.9(3) . . ?
N15 C99 C100 109.6(3) . . ?
N15 C99 C102 119.9(3) . . ?
C100 C99 C102 130.0(3) . . ?
C101 C100 C99 105.4(3) . . ?
N16 C101 C100 108.6(3) . . ?
C99 C102 C114 115.8(3) . . ?
C99 C102 C108 108.5(3) . . ?
C114 C102 C108 113.1(3) . . ?
C104 C103 C108 121.2(3) . . ?
C103 C104 C105 120.3(3) . . ?
C106 C105 C104 118.8(3) . . ?
C105 C106 C107 121.1(3) . . ?
C108 C107 C106 120.4(3) . . ?
C107 C108 C103 118.2(3) . . ?
C107 C108 C102 123.2(3) . . ?
C103 C108 C102 118.6(3) . . ?
C110 C109 C114 120.1(4) . . ?
C111 C110 C109 121.0(4) . . ?
C112 C111 C110 119.2(4) . . ?
C111 C112 C113 120.2(4) . . ?
C112 C113 C114 121.2(4) . . ?
C113 C114 C109 118.3(3) . . ?
C113 C114 C102 118.9(3) . . ?
C109 C114 C102 122.8(3) . . ?
N17 C115 C116 109.3(3) . . ?
N17 C115 C123 124.4(3) . . ?
C116 C115 C123 126.0(3) . . ?
C117 C116 C115 106.2(3) . . ?
N18 C117 C116 108.4(3) . . ?
C123 C118 C119 121.0(3) . . ?
C120 C119 C118 119.9(4) . . ?
C121 C120 C119 119.9(4) . . ?
C120 C121 C122 120.1(4) . . ?
C121 C122 C123 120.9(4) . . ?
C118 C123 C122 118.2(3) . . ?
C118 C123 C115 123.2(3) . . ?
C122 C123 C115 118.6(3) . . ?
N19 C124 C125 109.0(3) . . ?
N19 C124 C132 124.6(3) . . ?
C125 C124 C132 126.4(3) . . ?
C126 C125 C124 106.0(3) . . ?
N20 C126 C125 108.4(3) . . ?
C128 C127 C132 120.7(3) . . ?
C129 C128 C127 120.4(3) . . ?
C128 C129 C130 119.5(3) . . ?
C129 C130 C131 120.1(3) . . ?
C130 C131 C132 120.5(3) . . ?
C127 C132 C131 118.6(3) . . ?
C127 C132 C124 119.6(3) . . ?
C131 C132 C124 121.7(3) . . ?

loop_
_geom_bond_atom_site_label_1
_geom_bond_atom_site_label_2
_geom_bond_distance
_geom_bond_site_symmetry_2
_geom_bond_publ_flag
Co1 N1 2.090(3) . ?
Co1 N5 2.110(3) . ?
Co1 N9 2.126(3) . ?
Co1 N7 2.142(3) . ?
Co1 N3 2.169(3) . ?
Co1 B2 2.765(4) . ?
Co2 N11 2.102(3) . ?
Co2 N17 2.123(3) . ?
Co2 N15 2.126(3) . ?
Co2 N19 2.128(3) . ?
Co2 N13 2.150(3) . ?
Co2 B4 2.762(4) . ?
N1 C1 1.351(4) . ?
N1 N2 1.372(3) . ?
N2 C3 1.344(4) . ?
N2 B1 1.540(4) . ?
N3 C17 1.339(4) . ?
N3 N4 1.371(3) . ?
N4 C19 1.345(4) . ?
N4 B1 1.540(4) . ?
N5 C33 1.339(4) . ?
N5 N6 1.371(3) . ?
N6 C35 1.349(4) . ?
N6 B1 1.554(4) . ?
N7 C49 1.362(4) . ?
N7 N8 1.363(4) . ?
N8 C51 1.351(5) . ?
N8 B2 1.546(5) . ?
N9 C58 1.357(4) . ?
N9 N10 1.373(4) . ?
N10 C60 1.334(4) . ?
N10 B2 1.536(5) . ?
N11 C67 1.342(4) . ?
N11 N12 1.367(3) . ?
N12 C69 1.347(4) . ?
N12 B3 1.539(4) . ?
N13 C83 1.347(4) . ?
N13 N14 1.373(3) . ?
N14 C85 1.345(4) . ?
N14 B3 1.551(5) . ?
N15 C99 1.336(4) . ?
N15 N16 1.370(3) . ?
N16 C101 1.346(4) . ?
N16 B3 1.546(5) . ?
N17 C115 1.362(4) . ?
N17 N18 1.372(3) . ?
N18 C117 1.346(4) . ?
N18 B4 1.537(5) . ?
N19 C124 1.353(4) . ?
N19 N20 1.368(3) . ?
N20 C126 1.339(4) . ?
N20 B4 1.536(5) . ?
C1 C2 1.403(4) . ?
C1 C4 1.509(4) . ?
C2 C3 1.376(5) . ?
C4 C16 1.525(4) . ?
C4 C10 1.538(4) . ?
C5 C10 1.380(5) . ?
C5 C6 1.388(5) . ?
C6 C7 1.385(6) . ?
C7 C8 1.383(6) . ?
C8 C9 1.388(5) . ?
C9 C10 1.389(5) . ?
C11 C12 1.381(5) . ?
C11 C16 1.392(5) . ?
C12 C13 1.381(6) . ?
C13 C14 1.382(5) . ?
C14 C15 1.391(5) . ?
C15 C16 1.384(5) . ?
C17 C18 1.400(4) . ?
C17 C20 1.512(4) . ?
C18 C19 1.376(5) . ?
C20 C26 1.528(4) . ?
C20 C32 1.531(4) . ?
C21 C22 1.383(5) . ?
C21 C26 1.395(4) . ?
C22 C23 1.390(6) . ?
C23 C24 1.384(5) . ?
C24 C25 1.394(5) . ?
C25 C26 1.382(5) . ?
C27 C28 1.384(5) . ?
C27 C32 1.387(5) . ?
C28 C29 1.385(5) . ?
C29 C30 1.369(6) . ?
C30 C31 1.395(5) . ?
C31 C32 1.378(5) . ?
C33 C34 1.405(4) . ?
C33 C36 1.507(4) . ?
C34 C35 1.375(5) . ?
C36 C48 1.523(4) . ?
C36 C42 1.543(4) . ?
C37 C42 1.380(5) . ?
C37 C38 1.390(5) . ?
C38 C39 1.382(6) . ?
C39 C40 1.375(6) . ?
C40 C41 1.383(5) . ?
C41 C42 1.397(5) . ?
C43 C44 1.384(5) . ?
C43 C48 1.390(5) . ?
C44 C45 1.375(6) . ?
C45 C46 1.380(6) . ?
C46 C47 1.389(5) . ?
C47 C48 1.388(5) . ?
C49 C50 1.395(5) . ?
C49 C57 1.475(5) . ?
C50 C51 1.364(6) . ?
C52 C53 1.381(5) . ?
C52 C57 1.399(5) . ?
C53 C54 1.382(5) . ?
C54 C55 1.388(6) . ?
C55 C56 1.374(5) . ?
C56 C57 1.399(5) . ?
C58 C59 1.398(5) . ?
C58 C66 1.473(5) . ?
C59 C60 1.368(6) . ?
C61 C62 1.379(5) . ?
C61 C66 1.391(5) . ?
C62 C63 1.393(6) . ?
C63 C64 1.379(7) . ?
C64 C65 1.376(6) . ?
C65 C66 1.398(5) . ?
C67 C68 1.404(4) . ?
C67 C70 1.510(4) . ?
C68 C69 1.372(5) . ?
C70 C76 1.523(5) . ?
C70 C82 1.541(5) . ?
C71 C72 1.389(6) . ?
C71 C76 1.394(5) . ?
C72 C73 1.374(8) . ?
C73 C74 1.388(7) . ?
C74 C75 1.390(6) . ?
C75 C76 1.393(5) . ?
C77 C82 1.379(5) . ?
C77 C78 1.383(5) . ?
C78 C79 1.376(6) . ?
C79 C80 1.355(6) . ?
C80 C81 1.385(6) . ?
C81 C82 1.392(5) . ?
C83 C84 1.404(4) . ?
C83 C86 1.507(4) . ?
C84 C85 1.378(5) . ?
C86 C92 1.525(4) . ?
C86 C98 1.528(4) . ?
C87 C88 1.381(5) . ?
C87 C92 1.390(4) . ?
C88 C89 1.396(5) . ?
C89 C90 1.380(5) . ?
C90 C91 1.389(5) . ?
C91 C92 1.397(5) . ?
C93 C98 1.384(5) . ?
C93 C94 1.391(5) . ?
C94 C95 1.385(6) . ?
C95 C96 1.381(6) . ?
C96 C97 1.392(5) . ?
C97 C98 1.388(5) . ?
C99 C100 1.401(4) . ?
C99 C102 1.505(4) . ?
C100 C101 1.375(5) . ?
C102 C114 1.528(5) . ?
C102 C108 1.541(5) . ?
C103 C104 1.387(5) . ?
C103 C108 1.392(5) . ?
C104 C105 1.387(5) . ?
C105 C106 1.382(5) . ?
C106 C107 1.391(5) . ?
C107 C108 1.390(5) . ?
C109 C110 1.383(5) . ?
C109 C114 1.394(5) . ?
C110 C111 1.378(6) . ?
C111 C112 1.377(6) . ?
C112 C113 1.381(5) . ?
C113 C114 1.386(5) . ?
C115 C116 1.394(4) . ?
C115 C123 1.480(5) . ?
C116 C117 1.368(5) . ?
C118 C123 1.387(5) . ?
C118 C119 1.392(5) . ?
C119 C120 1.384(5) . ?
C120 C121 1.379(6) . ?
C121 C122 1.385(6) . ?
C122 C123 1.399(5) . ?
C124 C125 1.401(4) . ?
C124 C132 1.478(4) . ?
C125 C126 1.367(5) . ?
C127 C128 1.383(5) . ?
C127 C132 1.385(4) . ?
C128 C129 1.380(5) . ?
C129 C130 1.381(5) . ?
C130 C131 1.390(5) . ?
C131 C132 1.392(4) . ?

loop_
_geom_torsion_atom_site_label_1
_geom_torsion_atom_site_label_2
_geom_torsion_atom_site_label_3
_geom_torsion_atom_site_label_4
_geom_torsion
_geom_torsion_site_symmetry_1
_geom_torsion_site_symmetry_2
_geom_torsion_site_symmetry_3
_geom_torsion_site_symmetry_4
_geom_torsion_publ_flag
N5 Co1 N1 C1 -146.1(3) . . . . ?
N9 Co1 N1 C1 43.2(3) . . . . ?
N7 Co1 N1 C1 -55.4(3) . . . . ?
N3 Co1 N1 C1 134.4(3) . . . . ?
B2 Co1 N1 C1 -6.5(4) . . . . ?
N5 Co1 N1 N2 44.4(2) . . . . ?
N9 Co1 N1 N2 -126.3(2) . . . . ?
N7 Co1 N1 N2 135.1(2) . . . . ?
N3 Co1 N1 N2 -35.1(2) . . . . ?
B2 Co1 N1 N2 -176.0(2) . . . . ?
C1 N1 N2 C3 -0.8(3) . . . . ?
Co1 N1 N2 C3 171.8(2) . . . . ?
C1 N1 N2 B1 179.7(3) . . . . ?
Co1 N1 N2 B1 -7.8(3) . . . . ?
N1 Co1 N3 C17 -136.9(3) . . . . ?
N5 Co1 N3 C17 131.1(3) . . . . ?
N9 Co1 N3 C17 -38.5(3) . . . . ?
N7 Co1 N3 C17 84.3(5) . . . . ?
B2 Co1 N3 C17 17.8(4) . . . . ?
N1 Co1 N3 N4 33.2(2) . . . . ?
N5 Co1 N3 N4 -58.8(2) . . . . ?
N9 Co1 N3 N4 131.6(2) . . . . ?
N7 Co1 N3 N4 -105.6(4) . . . . ?
B2 Co1 N3 N4 -172.14(19) . . . . ?
C17 N3 N4 C19 1.6(3) . . . . ?
Co1 N3 N4 C19 -171.7(2) . . . . ?
C17 N3 N4 B1 -175.1(3) . . . . ?
Co1 N3 N4 B1 11.5(3) . . . . ?
N1 Co1 N5 C33 133.7(3) . . . . ?
N9 Co1 N5 C33 -86.8(5) . . . . ?
N7 Co1 N5 C33 35.7(3) . . . . ?
N3 Co1 N5 C33 -133.5(3) . . . . ?
B2 Co1 N5 C33 -20.2(3) . . . . ?
N1 Co1 N5 N6 -29.9(2) . . . . ?
N9 Co1 N5 N6 109.6(4) . . . . ?
N7 Co1 N5 N6 -127.8(2) . . . . ?
N3 Co1 N5 N6 62.96(19) . . . . ?
B2 Co1 N5 N6 176.19(19) . . . . ?
C33 N5 N6 C35 -1.1(3) . . . . ?
Co1 N5 N6 C35 167.34(19) . . . . ?
C33 N5 N6 B1 171.9(3) . . . . ?
Co1 N5 N6 B1 -19.7(3) . . . . ?
N1 Co1 N7 C49 -27.8(4) . . . . ?
N5 Co1 N7 C49 64.8(4) . . . . ?
N9 Co1 N7 C49 -127.3(4) . . . . ?
N3 Co1 N7 C49 110.6(5) . . . . ?
B2 Co1 N7 C49 -175.4(5) . . . . ?
N1 Co1 N7 N8 140.92(19) . . . . ?
N5 Co1 N7 N8 -126.49(19) . . . . ?
N9 Co1 N7 N8 41.4(2) . . . . ?
N3 Co1 N7 N8 -80.7(4) . . . . ?
B2 Co1 N7 N8 -6.70(19) . . . . ?
C49 N7 N8 C51 1.1(4) . . . . ?
Co1 N7 N8 C51 -172.7(3) . . . . ?
C49 N7 N8 B2 -174.5(3) . . . . ?
Co1 N7 N8 B2 11.7(3) . . . . ?
N1 Co1 N9 C58 40.0(4) . . . . ?
N5 Co1 N9 C58 -99.1(5) . . . . ?
N7 Co1 N9 C58 139.1(4) . . . . ?
N3 Co1 N9 C58 -53.5(4) . . . . ?
B2 Co1 N9 C58 -172.8(5) . . . . ?
N1 Co1 N9 N10 -147.01(19) . . . . ?
N5 Co1 N9 N10 73.9(5) . . . . ?
N7 Co1 N9 N10 -47.9(2) . . . . ?
N3 Co1 N9 N10 119.57(19) . . . . ?
B2 Co1 N9 N10 0.18(18) . . . . ?
C58 N9 N10 C60 -0.4(4) . . . . ?
Co1 N9 N10 C60 -176.5(2) . . . . ?
C58 N9 N10 B2 175.8(3) . . . . ?
Co1 N9 N10 B2 -0.3(3) . . . . ?
N17 Co2 N11 C67 -50.7(3) . . . . ?
N15 Co2 N11 C67 -143.6(3) . . . . ?
N19 Co2 N11 C67 48.0(3) . . . . ?
N13 Co2 N11 C67 137.4(3) . . . . ?
B4 Co2 N11 C67 1.6(4) . . . . ?
N17 Co2 N11 N12 144.4(2) . . . . ?
N15 Co2 N11 N12 51.4(2) . . . . ?
N19 Co2 N11 N12 -116.9(2) . . . . ?
N13 Co2 N11 N12 -27.5(2) . . . . ?
B4 Co2 N11 N12 -163.3(2) . . . . ?
C67 N11 N12 C69 -0.8(4) . . . . ?
Co2 N11 N12 C69 168.6(2) . . . . ?
C67 N11 N12 B3 175.0(3) . . . . ?
Co2 N11 N12 B3 -15.6(4) . . . . ?
N11 Co2 N13 C83 -134.8(3) . . . . ?
N17 Co2 N13 C83 71.9(5) . . . . ?
N15 Co2 N13 C83 136.6(3) . . . . ?
N19 Co2 N13 C83 -38.0(3) . . . . ?
B4 Co2 N13 C83 18.2(3) . . . . ?
N11 Co2 N13 N14 28.0(2) . . . . ?
N17 Co2 N13 N14 -125.3(3) . . . . ?
N15 Co2 N13 N14 -60.6(2) . . . . ?
N19 Co2 N13 N14 124.7(2) . . . . ?
B4 Co2 N13 N14 -179.04(19) . . . . ?
C83 N13 N14 C85 1.5(3) . . . . ?
Co2 N13 N14 C85 -166.7(2) . . . . ?
C83 N13 N14 B3 -177.5(3) . . . . ?
Co2 N13 N14 B3 14.3(3) . . . . ?
N11 Co2 N15 C99 136.9(3) . . . . ?
N17 Co2 N15 C99 37.0(3) . . . . ?
N19 Co2 N15 C99 -103.0(5) . . . . ?
N13 Co2 N15 C99 -126.8(3) . . . . ?
B4 Co2 N15 C99 -19.4(4) . . . . ?
N11 Co2 N15 N16 -34.3(2) . . . . ?
N17 Co2 N15 N16 -134.2(2) . . . . ?
N19 Co2 N15 N16 85.8(5) . . . . ?
N13 Co2 N15 N16 62.1(2) . . . . ?
B4 Co2 N15 N16 169.44(19) . . . . ?
C99 N15 N16 C101 -0.5(3) . . . . ?
Co2 N15 N16 C101 173.4(2) . . . . ?
C99 N15 N16 B3 169.5(3) . . . . ?
Co2 N15 N16 B3 -16.6(3) . . . . ?
N11 Co2 N17 C115 -21.0(4) . . . . ?
N15 Co2 N17 C115 69.4(4) . . . . ?
N19 Co2 N17 C115 -119.3(4) . . . . ?
N13 Co2 N17 C115 132.0(4) . . . . ?
B4 Co2 N17 C115 -167.0(4) . . . . ?
N11 Co2 N17 N18 138.16(19) . . . . ?
N15 Co2 N17 N18 -131.51(19) . . . . ?
N19 Co2 N17 N18 39.8(2) . . . . ?
N13 Co2 N17 N18 -68.8(4) . . . . ?
B4 Co2 N17 N18 -7.87(18) . . . . ?
C115 N17 N18 C117 1.1(4) . . . . ?
Co2 N17 N18 C117 -167.3(2) . . . . ?
C115 N17 N18 B4 -177.7(3) . . . . ?
Co2 N17 N18 B4 13.9(3) . . . . ?
N11 Co2 N19 C124 33.4(4) . . . . ?
N17 Co2 N19 C124 134.3(4) . . . . ?
N15 Co2 N19 C124 -86.0(6) . . . . ?
N13 Co2 N19 C124 -62.7(4) . . . . ?
B4 Co2 N19 C124 -177.6(4) . . . . ?
N11 Co2 N19 N20 -149.59(18) . . . . ?
N17 Co2 N19 N20 -48.66(19) . . . . ?
N15 Co2 N19 N20 91.0(4) . . . . ?
N13 Co2 N19 N20 114.31(19) . . . . ?
B4 Co2 N19 N20 -0.59(18) . . . . ?
C124 N19 N20 C126 -0.5(3) . . . . ?
Co2 N19 N20 C126 -178.7(2) . . . . ?
C124 N19 N20 B4 179.3(3) . . . . ?
Co2 N19 N20 B4 1.0(3) . . . . ?
C3 N2 B1 N4 -114.5(3) . . . . ?
N1 N2 B1 N4 64.9(3) . . . . ?
C3 N2 B1 N6 127.9(3) . . . . ?
N1 N2 B1 N6 -52.6(4) . . . . ?
C19 N4 B1 N2 117.0(3) . . . . ?
N3 N4 B1 N2 -66.9(3) . . . . ?
C19 N4 B1 N6 -124.3(3) . . . . ?
N3 N4 B1 N6 51.7(3) . . . . ?
C35 N6 B1 N2 -118.0(3) . . . . ?
N5 N6 B1 N2 70.7(3) . . . . ?
C35 N6 B1 N4 123.7(3) . . . . ?
N5 N6 B1 N4 -47.7(3) . . . . ?
C60 N10 B2 N8 -115.1(4) . . . . ?
N9 N10 B2 N8 69.7(4) . . . . ?
C60 N10 B2 Co1 175.4(4) . . . . ?
N9 N10 B2 Co1 0.2(2) . . . . ?
C51 N8 B2 N10 106.8(4) . . . . ?
N7 N8 B2 N10 -78.7(4) . . . . ?
C51 N8 B2 Co1 176.6(4) . . . . ?
N7 N8 B2 Co1 -9.0(3) . . . . ?
N1 Co1 B2 N10 60.9(3) . . . . ?
N5 Co1 B2 N10 -164.94(16) . . . . ?
N9 Co1 B2 N10 -0.16(16) . . . . ?
N7 Co1 B2 N10 120.9(2) . . . . ?
N3 Co1 B2 N10 -74.9(2) . . . . ?
N1 Co1 B2 N8 -54.2(3) . . . . ?
N5 Co1 B2 N8 80.0(2) . . . . ?
N9 Co1 B2 N8 -115.2(2) . . . . ?
N7 Co1 B2 N8 5.86(16) . . . . ?
N3 Co1 B2 N8 170.00(17) . . . . ?
C69 N12 B3 N16 126.7(3) . . . . ?
N11 N12 B3 N16 -48.2(4) . . . . ?
C69 N12 B3 N14 -115.8(4) . . . . ?
N11 N12 B3 N14 69.3(4) . . . . ?
C101 N16 B3 N12 -123.2(3) . . . . ?
N15 N16 B3 N12 69.1(3) . . . . ?
C101 N16 B3 N14 117.8(3) . . . . ?
N15 N16 B3 N14 -49.9(4) . . . . ?
C85 N14 B3 N12 112.9(3) . . . . ?
N13 N14 B3 N12 -68.3(3) . . . . ?
C85 N14 B3 N16 -127.8(3) . . . . ?
N13 N14 B3 N16 51.0(3) . . . . ?
C126 N20 B4 N18 -111.7(4) . . . . ?
N19 N20 B4 N18 68.5(3) . . . . ?
C126 N20 B4 Co2 178.9(3) . . . . ?
N19 N20 B4 Co2 -0.8(2) . . . . ?
C117 N18 B4 N20 100.6(4) . . . . ?
N17 N18 B4 N20 -80.9(3) . . . . ?
C117 N18 B4 Co2 170.9(4) . . . . ?
N17 N18 B4 Co2 -10.6(2) . . . . ?
N11 Co2 B4 N20 57.4(3) . . . . ?
N17 Co2 B4 N20 121.8(2) . . . . ?
N15 Co2 B4 N20 -163.88(16) . . . . ?
N19 Co2 B4 N20 0.51(15) . . . . ?
N13 Co2 B4 N20 -74.92(19) . . . . ?
N11 Co2 B4 N18 -57.4(3) . . . . ?
N17 Co2 B4 N18 6.99(16) . . . . ?
N15 Co2 B4 N18 81.3(2) . . . . ?
N19 Co2 B4 N18 -114.3(2) . . . . ?
N13 Co2 B4 N18 170.24(16) . . . . ?
N2 N1 C1 C2 0.5(3) . . . . ?
Co1 N1 C1 C2 -169.5(2) . . . . ?
N2 N1 C1 C4 -176.8(3) . . . . ?
Co1 N1 C1 C4 13.1(5) . . . . ?
N1 C1 C2 C3 -0.1(4) . . . . ?
C4 C1 C2 C3 176.8(3) . . . . ?
N1 N2 C3 C2 0.7(4) . . . . ?
B1 N2 C3 C2 -179.8(3) . . . . ?
C1 C2 C3 N2 -0.3(4) . . . . ?
N1 C1 C4 C16 105.6(3) . . . . ?
C2 C1 C4 C16 -71.0(4) . . . . ?
N1 C1 C4 C10 -129.2(3) . . . . ?
C2 C1 C4 C10 54.2(5) . . . . ?
C10 C5 C6 C7 -0.2(6) . . . . ?
C5 C6 C7 C8 -1.2(6) . . . . ?
C6 C7 C8 C9 0.9(6) . . . . ?
C7 C8 C9 C10 0.8(6) . . . . ?
C6 C5 C10 C9 1.8(5) . . . . ?
C6 C5 C10 C4 175.6(3) . . . . ?
C8 C9 C10 C5 -2.1(6) . . . . ?
C8 C9 C10 C4 -175.8(3) . . . . ?
C1 C4 C10 C5 121.2(3) . . . . ?
C16 C4 C10 C5 -110.4(3) . . . . ?
C1 C4 C10 C9 -65.2(4) . . . . ?
C16 C4 C10 C9 63.2(4) . . . . ?
C16 C11 C12 C13 -0.5(6) . . . . ?
C11 C12 C13 C14 0.4(6) . . . . ?
C12 C13 C14 C15 -0.6(5) . . . . ?
C13 C14 C15 C16 1.0(5) . . . . ?
C14 C15 C16 C11 -1.0(5) . . . . ?
C14 C15 C16 C4 176.2(3) . . . . ?
C12 C11 C16 C15 0.8(5) . . . . ?
C12 C11 C16 C4 -176.6(3) . . . . ?
C1 C4 C16 C15 19.8(4) . . . . ?
C10 C4 C16 C15 -108.2(3) . . . . ?
C1 C4 C16 C11 -162.9(3) . . . . ?
C10 C4 C16 C11 69.1(4) . . . . ?
N4 N3 C17 C18 -1.4(3) . . . . ?
Co1 N3 C17 C18 169.2(3) . . . . ?
N4 N3 C17 C20 175.2(3) . . . . ?
Co1 N3 C17 C20 -14.3(5) . . . . ?
N3 C17 C18 C19 0.6(4) . . . . ?
C20 C17 C18 C19 -175.5(3) . . . . ?
N3 N4 C19 C18 -1.2(4) . . . . ?
B1 N4 C19 C18 175.2(3) . . . . ?
C17 C18 C19 N4 0.4(4) . . . . ?
N3 C17 C20 C26 115.1(3) . . . . ?
C18 C17 C20 C26 -69.1(4) . . . . ?
N3 C17 C20 C32 -119.1(3) . . . . ?
C18 C17 C20 C32 56.7(4) . . . . ?
C26 C21 C22 C23 0.1(6) . . . . ?
C21 C22 C23 C24 0.2(6) . . . . ?
C22 C23 C24 C25 -0.3(6) . . . . ?
C23 C24 C25 C26 0.1(5) . . . . ?
C24 C25 C26 C21 0.3(5) . . . . ?
C24 C25 C26 C20 -178.1(3) . . . . ?
C22 C21 C26 C25 -0.4(5) . . . . ?
C22 C21 C26 C20 178.1(3) . . . . ?
C17 C20 C26 C25 2.7(4) . . . . ?
C32 C20 C26 C25 -123.5(3) . . . . ?
C17 C20 C26 C21 -175.7(3) . . . . ?
C32 C20 C26 C21 58.1(4) . . . . ?
C32 C27 C28 C29 0.4(5) . . . . ?
C27 C28 C29 C30 -1.1(6) . . . . ?
C28 C29 C30 C31 1.2(7) . . . . ?
C29 C30 C31 C32 -0.7(7) . . . . ?
C30 C31 C32 C27 0.1(6) . . . . ?
C30 C31 C32 C20 177.6(4) . . . . ?
C28 C27 C32 C31 0.1(5) . . . . ?
C28 C27 C32 C20 -177.5(3) . . . . ?
C17 C20 C32 C31 108.9(4) . . . . ?
C26 C20 C32 C31 -122.2(3) . . . . ?
C17 C20 C32 C27 -73.6(4) . . . . ?
C26 C20 C32 C27 55.2(4) . . . . ?
N6 N5 C33 C34 1.1(3) . . . . ?
Co1 N5 C33 C34 -163.2(2) . . . . ?
N6 N5 C33 C36 -173.3(3) . . . . ?
Co1 N5 C33 C36 22.4(5) . . . . ?
N5 C33 C34 C35 -0.7(4) . . . . ?
C36 C33 C34 C35 172.9(3) . . . . ?
N5 N6 C35 C34 0.7(3) . . . . ?
B1 N6 C35 C34 -171.4(3) . . . . ?
C33 C34 C35 N6 0.0(4) . . . . ?
N5 C33 C36 C48 -114.3(3) . . . . ?
C34 C33 C36 C48 72.6(4) . . . . ?
N5 C33 C36 C42 117.1(3) . . . . ?
C34 C33 C36 C42 -56.0(4) . . . . ?
C42 C37 C38 C39 -0.4(6) . . . . ?
C37 C38 C39 C40 0.4(6) . . . . ?
C38 C39 C40 C41 -0.4(6) . . . . ?
C39 C40 C41 C42 0.3(5) . . . . ?
C38 C37 C42 C41 0.3(5) . . . . ?
C38 C37 C42 C36 -179.4(3) . . . . ?
C40 C41 C42 C37 -0.3(5) . . . . ?
C40 C41 C42 C36 179.5(3) . . . . ?
C33 C36 C42 C37 122.6(3) . . . . ?
C48 C36 C42 C37 -7.8(4) . . . . ?
C33 C36 C42 C41 -57.1(4) . . . . ?
C48 C36 C42 C41 172.5(3) . . . . ?
C48 C43 C44 C45 -0.6(6) . . . . ?
C43 C44 C45 C46 -0.3(6) . . . . ?
C44 C45 C46 C47 0.7(6) . . . . ?
C45 C46 C47 C48 -0.4(6) . . . . ?
C46 C47 C48 C43 -0.4(5) . . . . ?
C46 C47 C48 C36 -178.4(3) . . . . ?
C44 C43 C48 C47 0.9(5) . . . . ?
C44 C43 C48 C36 179.0(3) . . . . ?
C33 C36 C48 C47 -27.7(4) . . . . ?
C42 C36 C48 C47 98.7(4) . . . . ?
C33 C36 C48 C43 154.3(3) . . . . ?
C42 C36 C48 C43 -79.3(4) . . . . ?
N8 N7 C49 C50 -1.6(4) . . . . ?
Co1 N7 C49 C50 167.0(3) . . . . ?
N8 N7 C49 C57 173.0(3) . . . . ?
Co1 N7 C49 C57 -18.4(6) . . . . ?
N7 C49 C50 C51 1.6(4) . . . . ?
C57 C49 C50 C51 -172.9(3) . . . . ?
N7 N8 C51 C50 -0.1(5) . . . . ?
B2 N8 C51 C50 174.7(4) . . . . ?
C49 C50 C51 N8 -0.9(5) . . . . ?
C57 C52 C53 C54 -1.2(5) . . . . ?
C52 C53 C54 C55 -0.2(6) . . . . ?
C53 C54 C55 C56 0.2(6) . . . . ?
C54 C55 C56 C57 1.2(6) . . . . ?
C53 C52 C57 C56 2.5(5) . . . . ?
C53 C52 C57 C49 -174.6(3) . . . . ?
C55 C56 C57 C52 -2.5(5) . . . . ?
C55 C56 C57 C49 174.7(3) . . . . ?
N7 C49 C57 C52 0.9(5) . . . . ?
C50 C49 C57 C52 174.5(4) . . . . ?
N7 C49 C57 C56 -176.1(3) . . . . ?
C50 C49 C57 C56 -2.5(5) . . . . ?
N10 N9 C58 C59 0.8(4) . . . . ?
Co1 N9 C58 C59 173.8(3) . . . . ?
N10 N9 C58 C66 -179.7(3) . . . . ?
Co1 N9 C58 C66 -6.7(6) . . . . ?
N9 C58 C59 C60 -0.9(4) . . . . ?
C66 C58 C59 C60 179.6(3) . . . . ?
N9 N10 C60 C59 -0.2(4) . . . . ?
B2 N10 C60 C59 -175.6(3) . . . . ?
C58 C59 C60 N10 0.6(4) . . . . ?
C66 C61 C62 C63 0.9(7) . . . . ?
C61 C62 C63 C64 0.1(7) . . . . ?
C62 C63 C64 C65 -0.5(7) . . . . ?
C63 C64 C65 C66 -0.2(7) . . . . ?
C62 C61 C66 C65 -1.6(6) . . . . ?
C62 C61 C66 C58 177.0(4) . . . . ?
C64 C65 C66 C61 1.2(6) . . . . ?
C64 C65 C66 C58 -177.5(4) . . . . ?
N9 C58 C66 C61 17.4(5) . . . . ?
C59 C58 C66 C61 -163.2(4) . . . . ?
N9 C58 C66 C65 -164.0(3) . . . . ?
C59 C58 C66 C65 15.5(5) . . . . ?
N12 N11 C67 C68 0.8(4) . . . . ?
Co2 N11 C67 C68 -165.0(3) . . . . ?
N12 N11 C67 C70 -178.7(3) . . . . ?
Co2 N11 C67 C70 15.4(5) . . . . ?
N11 C67 C68 C69 -0.5(4) . . . . ?
C70 C67 C68 C69 179.0(3) . . . . ?
N11 N12 C69 C68 0.5(4) . . . . ?
B3 N12 C69 C68 -174.7(3) . . . . ?
C67 C68 C69 N12 -0.1(4) . . . . ?
N11 C67 C70 C76 -111.3(3) . . . . ?
C68 C67 C70 C76 69.2(4) . . . . ?
N11 C67 C70 C82 123.3(3) . . . . ?
C68 C67 C70 C82 -56.1(5) . . . . ?
C76 C71 C72 C73 0.3(6) . . . . ?
C71 C72 C73 C74 1.7(7) . . . . ?
C72 C73 C74 C75 -1.9(7) . . . . ?
C73 C74 C75 C76 0.1(6) . . . . ?
C74 C75 C76 C71 1.7(5) . . . . ?
C74 C75 C76 C70 -173.9(3) . . . . ?
C72 C71 C76 C75 -1.9(5) . . . . ?
C72 C71 C76 C70 173.8(3) . . . . ?
C67 C70 C76 C75 -58.4(4) . . . . ?
C82 C70 C76 C75 70.0(4) . . . . ?
C67 C70 C76 C71 126.0(3) . . . . ?
C82 C70 C76 C71 -105.6(3) . . . . ?
C82 C77 C78 C79 -1.4(6) . . . . ?
C77 C78 C79 C80 0.2(6) . . . . ?
C78 C79 C80 C81 1.5(7) . . . . ?
C79 C80 C81 C82 -2.0(7) . . . . ?
C78 C77 C82 C81 0.9(5) . . . . ?
C78 C77 C82 C70 -177.9(3) . . . . ?
C80 C81 C82 C77 0.8(6) . . . . ?
C80 C81 C82 C70 179.6(4) . . . . ?
C67 C70 C82 C77 -16.5(5) . . . . ?
C76 C70 C82 C77 -144.8(3) . . . . ?
C67 C70 C82 C81 164.7(3) . . . . ?
C76 C70 C82 C81 36.4(4) . . . . ?
N14 N13 C83 C84 -1.4(3) . . . . ?
Co2 N13 C83 C84 162.1(2) . . . . ?
N14 N13 C83 C86 172.9(3) . . . . ?
Co2 N13 C83 C86 -23.6(5) . . . . ?
N13 C83 C84 C85 0.8(4) . . . . ?
C86 C83 C84 C85 -172.8(3) . . . . ?
N13 N14 C85 C84 -1.0(3) . . . . ?
B3 N14 C85 C84 177.9(3) . . . . ?
C83 C84 C85 N14 0.1(4) . . . . ?
N13 C83 C86 C92 112.9(3) . . . . ?
C84 C83 C86 C92 -74.0(4) . . . . ?
N13 C83 C86 C98 -122.0(3) . . . . ?
C84 C83 C86 C98 51.1(4) . . . . ?
C92 C87 C88 C89 1.4(5) . . . . ?
C87 C88 C89 C90 -1.6(6) . . . . ?
C88 C89 C90 C91 0.4(6) . . . . ?
C89 C90 C91 C92 1.0(6) . . . . ?
C88 C87 C92 C91 0.0(5) . . . . ?
C88 C87 C92 C86 -177.8(3) . . . . ?
C90 C91 C92 C87 -1.2(5) . . . . ?
C90 C91 C92 C86 176.5(3) . . . . ?
C83 C86 C92 C87 -168.4(3) . . . . ?
C98 C86 C92 C87 66.5(4) . . . . ?
C83 C86 C92 C91 13.9(4) . . . . ?
C98 C86 C92 C91 -111.2(3) . . . . ?
C98 C93 C94 C95 1.1(6) . . . . ?
C93 C94 C95 C96 -0.8(6) . . . . ?
C94 C95 C96 C97 0.4(6) . . . . ?
C95 C96 C97 C98 -0.4(6) . . . . ?
C94 C93 C98 C97 -1.0(6) . . . . ?
C94 C93 C98 C86 176.1(3) . . . . ?
C96 C97 C98 C93 0.7(5) . . . . ?
C96 C97 C98 C86 -176.5(3) . . . . ?
C83 C86 C98 C93 -81.1(4) . . . . ?
C92 C86 C98 C93 48.2(4) . . . . ?
C83 C86 C98 C97 96.0(4) . . . . ?
C92 C86 C98 C97 -134.8(3) . . . . ?
N16 N15 C99 C100 0.4(4) . . . . ?
Co2 N15 C99 C100 -171.2(3) . . . . ?
N16 N15 C99 C102 -172.3(3) . . . . ?
Co2 N15 C99 C102 16.1(5) . . . . ?
N15 C99 C100 C101 -0.2(4) . . . . ?
C102 C99 C100 C101 171.5(3) . . . . ?
N15 N16 C101 C100 0.4(4) . . . . ?
B3 N16 C101 C100 -168.4(3) . . . . ?
C99 C100 C101 N16 -0.1(4) . . . . ?
N15 C99 C102 C114 -111.3(3) . . . . ?
C100 C99 C102 C114 77.7(4) . . . . ?
N15 C99 C102 C108 120.2(3) . . . . ?
C100 C99 C102 C108 -50.7(5) . . . . ?
C108 C103 C104 C105 0.8(5) . . . . ?
C103 C104 C105 C106 0.6(5) . . . . ?
C104 C105 C106 C107 -1.5(6) . . . . ?
C105 C106 C107 C108 1.0(6) . . . . ?
C106 C107 C108 C103 0.3(5) . . . . ?
C106 C107 C108 C102 179.5(3) . . . . ?
C104 C103 C108 C107 -1.2(5) . . . . ?
C104 C103 C108 C102 179.6(3) . . . . ?
C99 C102 C108 C107 135.0(3) . . . . ?
C114 C102 C108 C107 5.0(4) . . . . ?
C99 C102 C108 C103 -45.9(4) . . . . ?
C114 C102 C108 C103 -175.9(3) . . . . ?
C114 C109 C110 C111 0.0(6) . . . . ?
C109 C110 C111 C112 0.4(7) . . . . ?
C110 C111 C112 C113 -0.5(7) . . . . ?
C111 C112 C113 C114 0.2(7) . . . . ?
C112 C113 C114 C109 0.1(6) . . . . ?
C112 C113 C114 C102 179.1(4) . . . . ?
C110 C109 C114 C113 -0.2(5) . . . . ?
C110 C109 C114 C102 -179.2(3) . . . . ?
C99 C102 C114 C113 151.2(3) . . . . ?
C108 C102 C114 C113 -82.6(4) . . . . ?
C99 C102 C114 C109 -29.8(5) . . . . ?
C108 C102 C114 C109 96.3(4) . . . . ?
N18 N17 C115 C116 -1.3(4) . . . . ?
Co2 N17 C115 C116 157.7(3) . . . . ?
N18 N17 C115 C123 173.3(3) . . . . ?
Co2 N17 C115 C123 -27.7(6) . . . . ?
N17 C115 C116 C117 1.1(4) . . . . ?
C123 C115 C116 C117 -173.5(3) . . . . ?
N17 N18 C117 C116 -0.5(4) . . . . ?
B4 N18 C117 C116 178.1(3) . . . . ?
C115 C116 C117 N18 -0.4(4) . . . . ?
C123 C118 C119 C120 -0.9(6) . . . . ?
C118 C119 C120 C121 -0.5(7) . . . . ?
C119 C120 C121 C122 0.5(7) . . . . ?
C120 C121 C122 C123 0.7(7) . . . . ?
C119 C118 C123 C122 2.0(5) . . . . ?
C119 C118 C123 C115 -175.4(3) . . . . ?
C121 C122 C123 C118 -2.0(6) . . . . ?
C121 C122 C123 C115 175.6(4) . . . . ?
N17 C115 C123 C118 2.3(5) . . . . ?
C116 C115 C123 C118 176.0(4) . . . . ?
N17 C115 C123 C122 -175.2(3) . . . . ?
C116 C115 C123 C122 -1.4(5) . . . . ?
N20 N19 C124 C125 0.7(3) . . . . ?
Co2 N19 C124 C125 177.7(3) . . . . ?
N20 N19 C124 C132 -178.3(3) . . . . ?
Co2 N19 C124 C132 -1.3(6) . . . . ?
N19 C124 C125 C126 -0.7(4) . . . . ?
C132 C124 C125 C126 178.3(3) . . . . ?
N19 N20 C126 C125 0.0(4) . . . . ?
B4 N20 C126 C125 -179.7(3) . . . . ?
C124 C125 C126 N20 0.4(4) . . . . ?
C132 C127 C128 C129 1.2(6) . . . . ?
C127 C128 C129 C130 -1.2(6) . . . . ?
C128 C129 C130 C131 1.3(6) . . . . ?
C129 C130 C131 C132 -1.4(5) . . . . ?
C128 C127 C132 C131 -1.3(5) . . . . ?
C128 C127 C132 C124 -178.8(3) . . . . ?
C130 C131 C132 C127 1.3(5) . . . . ?
C130 C131 C132 C124 178.8(3) . . . . ?
N19 C124 C132 C127 -154.6(3) . . . . ?
C125 C124 C132 C127 26.5(5) . . . . ?
N19 C124 C132 C131 27.9(5) . . . . ?
C125 C124 C132 C131 -150.9(3) . . . . ?
